data_1571821
loop_
_publ_author_name
'Carroll, Robert C.'
'Coles, Simon J.'

_publ_section_title
;
 Statistical optimization of guest uptake in crystalline sponges: grading
 structural outcomes.
;
_journal_coeditor_code LT5068
_journal_issue 4
_journal_name_full IUCrJ
_journal_paper_doi 10.1107/S2052252524004871
_journal_volume 11
_journal_year 2024
_chemical_formula_moiety 'C108 H72 I18 N36 Zn9, 0.734(C15 H16 O3), 1.444(C6 H12)'
_chemical_formula_sum 'C127.68 H101.08 I18 N36 O2.2 Zn9'
_chemical_formula_weight 5047.47
_chemical_name_systematic
; (2',6'-dimethoxy-[1,1'-biphenyl]-2-yl)methanol (absorbed in 
crystalline sponge)
;
_space_group_crystal_system monoclinic
_space_group_IT_number 15
_space_group_name_Hall '-C 2yc'
_space_group_name_H-M_alt 'C 1 2/c 1'
_atom_sites_solution_hydrogens geom
_atom_sites_solution_primary dual
_audit_creation_date 2024-02-01
_audit_creation_method
;
Olex2 1.5-alpha
(compiled 2023.11.24 svn.r209d9fb2 for OlexSys, GUI svn.r6869)
;
_cell_angle_alpha 90
_cell_angle_beta 99.929(4)
_cell_angle_gamma 90
_cell_formula_units_Z 8
_cell_length_a 78.299(4)
_cell_length_b 14.9565(3)
_cell_length_c 41.6827(16)
_cell_measurement_reflns_used 7865
_cell_measurement_temperature 100(2)
_cell_measurement_theta_max 63.9470
_cell_measurement_theta_min 2.5930
_cell_volume 48083(3)
_computing_cell_refinement 'CrysAlisPro 1.171.42.72a (Rigaku OD, 2022)'
_computing_data_collection 'CrysAlisPro 1.171.42.72a (Rigaku OD, 2022)'
_computing_data_reduction 'CrysAlisPro 1.171.42.72a (Rigaku OD, 2022)'
_computing_molecular_graphics 'Olex2 1.5-alpha (Dolomanov et al., 2009)'
_computing_publication_material 'Olex2 1.5-alpha (Dolomanov et al., 2009)'
_computing_structure_refinement 'SHELXL 2016/6 (Sheldrick, 2015)'
_computing_structure_solution 'SHELXT 2014/5 (Sheldrick, 2014)'
_diffrn_ambient_environment N~2~
_diffrn_ambient_temperature 100(2)
_diffrn_detector 'hybrid pixel array detector'
_diffrn_detector_area_resol_mean 10
_diffrn_detector_dtime 0.000
_diffrn_detector_type 'Rigaku, HyPix Arc-100'
_diffrn_measured_fraction_theta_full 0.993
_diffrn_measured_fraction_theta_max 0.993
_diffrn_measurement_details
;
List of Runs (angles in degrees, time in seconds):

  # Type    Start    End  Width  t~exp~   \w     \q     \k     \f   Frames
--------------------------------------------------------------------------
  1  \w   -124.00 -98.92   0.38    2.50    -- -103.00 -20.00  30.00   66
  2  \w   -104.00 -65.24   0.38    2.50    -- -103.00 125.00 -90.00  102
  3  \w    -79.00 -36.82   0.38    2.50    -- -103.00  77.00  60.00  111
  4  \w    -64.00 -39.68   0.38    2.50    -- -103.00  61.00 -60.00   64
  5  \w     88.00 167.42   0.38    2.50    --  101.75  20.00-161.00  209
  6  \w     38.00  65.36   0.38    2.50    --  101.75 -61.00  60.00   72
  7  \w     31.00  69.00   0.38    2.50    --  101.75 -61.00-180.00  100
  8  \w     29.00  71.94   0.38    2.50    --  101.75 -61.00-120.00  113
  9  \w     38.00  71.82   0.38    2.50    --  101.75 -61.00 -90.00   89
 10  \w     35.00 111.00   0.38    2.50    --  101.75-125.00  30.00  200
 11  \w     95.00 173.66   0.38    2.50    --  101.75  15.00 120.00  207
 12  \w     36.00  62.22   0.38    2.50    --  101.75 -61.00  90.00   69
 13  \w     33.00  71.76   0.38    2.50    --  101.75 -61.00 -60.00  102
 14  \w    106.00 170.22   0.38    2.50    --  101.75  61.00-150.00  169
 15  \w     38.00  71.82   0.38    2.50    --  101.75 -61.00-150.00   89
 16  \w     35.00  70.34   0.38    2.50    --  101.75-125.00-150.00   93
 17  \w    -22.00   3.08   0.38    0.70    --  -46.01  20.00-161.00   66
 18  \w   -120.00 -34.12   0.38    0.70    --  -46.01 -20.00  30.00  226
 19  \w     35.00 108.34   0.38    0.70    --   46.01  20.00-161.00  193
 20  \w    -25.00   1.22   0.38    0.70    --   46.01 -20.00  30.00   69
 21  \w    -24.00   1.08   0.38    0.70    --  -46.01  19.00-180.00   66
 22  \w     64.00  90.22   0.38    0.70    --   46.01-125.00-150.00   69
 23  \w    -25.00  41.12   0.38    0.70    --   46.01 -37.00-120.00  174
;
_diffrn_measurement_device 'four-circle diffractometer'
_diffrn_measurement_device_details 'Rigaku Oxford Difffraction, UG2 \k goniometer'
_diffrn_measurement_device_type
; Rigaku 007HF diffractometer equipped with Arc)Sec VHF Varimax confocal 
mirrors and a UG2 goniometer and HyPix Arc-100 detector
;
_diffrn_measurement_method 'profile data from \w-scans'
_diffrn_measurement_specimen_support 'MiTeGen loops'
_diffrn_orient_matrix_type 'CrysAlisPro convention (1999,Acta A55,543-557)'
_diffrn_orient_matrix_UB_11 -0.0198423000
_diffrn_orient_matrix_UB_12 0.0113113000
_diffrn_orient_matrix_UB_13 -0.0050679000
_diffrn_orient_matrix_UB_21 0.0001754000
_diffrn_orient_matrix_UB_22 -0.0245809000
_diffrn_orient_matrix_UB_23 0.0359516000
_diffrn_orient_matrix_UB_31 0.0022895000
_diffrn_orient_matrix_UB_32 0.0993568000
_diffrn_orient_matrix_UB_33 0.0094503000
_diffrn_radiation_collimation 0.3
_diffrn_radiation_monochromator 'Arc)Sec VHF Varimax focusing mirrors'
_diffrn_radiation_probe x-ray
_diffrn_radiation_type 'Cu K\a'
_diffrn_radiation_wavelength 1.54184
_diffrn_reflns_av_R_equivalents 0.0784
_diffrn_reflns_av_unetI/netI 0.0576
_diffrn_reflns_Laue_measured_fraction_full 0.993
_diffrn_reflns_Laue_measured_fraction_max 0.993
_diffrn_reflns_limit_h_max 93
_diffrn_reflns_limit_h_min -94
_diffrn_reflns_limit_k_max 18
_diffrn_reflns_limit_k_min -11
_diffrn_reflns_limit_l_max 49
_diffrn_reflns_limit_l_min -50
_diffrn_reflns_number 151389
_diffrn_reflns_point_group_measured_fraction_full 0.993
_diffrn_reflns_point_group_measured_fraction_max 0.993
_diffrn_reflns_theta_full 67.684
_diffrn_reflns_theta_max 68.251
_diffrn_reflns_theta_min 2.152
_diffrn_source 'Rotating anode'
_diffrn_source_current 30.0
_diffrn_source_power 1.2
_diffrn_source_target Cu
_diffrn_source_type 'Rigaku 007 HF'
_diffrn_source_voltage 40.0
_exptl_absorpt_coefficient_mu 19.427
_exptl_absorpt_correction_T_max 0.336
_exptl_absorpt_correction_T_min 0.133
_exptl_absorpt_correction_type analytical
_exptl_absorpt_process_details
;
CrysAlisPro 1.171.42.72a (Rigaku Oxford Diffraction, 2022)
Analytical numeric absorption correction using a multifaceted crystal
model based on expressions derived by R.C. Clark & J.S. Reid.
(Clark, R. C. & Reid, J. S. (1995). Acta Cryst. A51, 887-897)
Empirical absorption correction using spherical harmonics,
implemented in SCALE3 ABSPACK scaling algorithm.
;
_exptl_crystal_colour 'light yellow'
_exptl_crystal_colour_modifier light
_exptl_crystal_colour_primary yellow
_exptl_crystal_density_diffrn 1.395
_exptl_crystal_description block
_exptl_crystal_F_000 18886
_exptl_crystal_size_max 0.16
_exptl_crystal_size_mid 0.14
_exptl_crystal_size_min 0.09
_refine_diff_density_max 1.722
_refine_diff_density_min -1.857
_refine_diff_density_rms 0.310
_refine_ls_extinction_method none
_refine_ls_goodness_of_fit_ref 1.042
_refine_ls_hydrogen_treatment constr
_refine_ls_matrix_type full
_refine_ls_number_parameters 2145
_refine_ls_number_reflns 43690
_refine_ls_number_restraints 1144
_refine_ls_restrained_S_all 1.035
_refine_ls_R_factor_all 0.2027
_refine_ls_R_factor_gt 0.1602
_refine_ls_shift/su_max 0.007
_refine_ls_shift/su_mean 0.000
_refine_ls_structure_factor_coef Fsqd
_refine_ls_weighting_details 'w=1/[\s^2^(Fo^2^)+(0.1574P)^2^+3867.7375P] where P=(Fo^2^+2Fc^2^)/3'
_refine_ls_weighting_scheme calc
_refine_ls_wR_factor_gt 0.4183
_refine_ls_wR_factor_ref 0.4444
_reflns_Friedel_coverage 0.000
_reflns_number_gt 26882
_reflns_number_total 43690
_reflns_threshold_expression 'I > 2\s(I)'
_cod_data_source_file lt5068.cif
_cod_data_source_block 4_1_24c
_cod_original_formula_sum 'C127.68 H101.08 I18 N36 O2.20 Zn9'
_cod_database_code 1571821
_shelx_shelxl_version_number 2016/6
_chemical_oxdiff_formula '(Zn3 I6 N12 H24 C36) (C15 H16 O3)2 (C6 H12)3'
_chemical_oxdiff_usercomment JP-9300-04
_shelx_space_group_comment
;
The symmetry employed for this shelxl refinement is uniquely defined
by the following loop, which should always be used as a source of
symmetry information in preference to the above space-group names.
They are only intended as comments.
;
_shelx_estimated_absorpt_t_max 0.274
_shelx_estimated_absorpt_t_min 0.147
_olex2_refinement_description
;
1. Fixed Uiso
 At 1.2 times of:
  All C(H) groups, All C(H,H) groups
 At 1.5 times of:
  All C(H,H,H) groups, All O(H) groups
2. Restrained distances
 C1B-C6B = C1B-C2B = C3B-C2B = C3B-C4B = C5B-C4B = C6B-C5B
 1.39 with sigma of 0.02
 C8A-C7A = C9A-C8A = C9A-C10A = C11A-C10A = C12A-C11A = C7A-C12A
 1.39 with sigma of 0.02
 C7B-C8B = C9B-C8B = C9B-C10B = C11B-C10B = C11B-C12B = C12B-C7B
 1.39 with sigma of 0.02
 C5A-C13A
 1.51 with sigma of 0.02
 C5B-C13B
 1.51 with sigma of 0.02
 O1A-C13A
 1.43 with sigma of 0.02
 C7B-C4B
 1.5 with sigma of 0.02
 O1B-C13B = O3B-C15B = O2B-C14B
 1.43 with sigma of 0.02
 O2B-C8B = O3B-C12B
 1.37 with sigma of 0.02
 C824-C819 = C824-C823 = C819-C820 = C820-C821 = C821-C822 = C822-C823
 1.54 with sigma of 0.02
 C802-C803 = C802-C801 = C803-C804 = C804-C805 = C805-C806 = C806-C801
 1.54 with sigma of 0.02
 C818-C817 = C818-C813 = C817-C816 = C816-C815 = C815-C814 = C814-C813
 1.54 with sigma of 0.02
 C810-C811 = C810-C809 = C811-C812 = C812-C807 = C807-C808 = C808-C809
 1.54 with sigma of 0.02
 C2B-C4B = C4B-C6B = C5B-C1B = C6B-C2B
 2.4 with sigma of 0.04
 C7A-C9A = C8A-C10A = C9A-C11A = C10A-C12A = C11A-C7A = C12A-C8A
 2.4 with sigma of 0.04
 C7B-C9B = C8B-C10B = C9B-C11B = C10B-C12B = C11B-C7B = C12B-C8B
 2.4 with sigma of 0.04
 O1B-C5B
 2.4 with sigma of 0.04
 C5A-O1A
 2.4 with sigma of 0.02
 C8A-C14A = C12A-C15A
 2.4 with sigma of 0.04
 C8B-C14B
 2.4 with sigma of 0.04
 C12B-C15B
 2.4 with sigma of 0.04
 C4B-C13B = C13B-C6B
 2.5 with sigma of 0.04
 C824-C820 = C824-C822 = C819-C821 = C820-C822 = C821-C823
 2.54 with sigma of 0.04
 C802-C804 = C802-C806 = C803-C805 = C804-C806 = C805-C801
 2.54 with sigma of 0.04
 C818-C816 = C818-C814 = C817-C815 = C816-C814 = C815-C813
 2.54 with sigma of 0.04
 C810-C812 = C810-C808 = C811-C807 = C812-C808 = C807-C809
 2.54 with sigma of 0.04
 C2A-C1A \\sim C3A-C2A \\sim C4A-C3A \\sim C5A-C4A \\sim C6A-C5A \\sim C6A-C1A
 with sigma of 0.02
 C1A-C3A \\sim C2A-C4A \\sim C3A-C5A \\sim C4A-C6A \\sim C5A-C1A \\sim C6A-C2A
 with sigma of 0.04
 O2A-C14A \\sim O3A-C15A
 with sigma of 0.02
 O3A-C12A \\sim O2A-C8A
 with sigma of 0.02
 C824-C819 \\sim C819-C820 \\sim C820-C821 \\sim C821-C822 \\sim C822-C823
\\sim C823-C824
 with sigma of 0.02
 C824-C822 \\sim C820-C822 \\sim C819-C823 \\sim C819-C821 \\sim C821-C823
\\sim C824-C820
 with sigma of 0.04
 I415-Zn48 \\sim I315-Zn38
 with sigma of 0.02
 I303-Zn32 \\sim I403-Zn42
 with sigma of 0.02
 I304-Zn32 \\sim I404-Zn42
 with sigma of 0.02
 I416-Zn48 \\sim I316-Zn38
 with sigma of 0.02
 Zn48-N330 \\sim Zn38-N330
 with sigma of 0.02
 Zn32-N307 \\sim Zn42-N307
 with sigma of 0.02
 Zn48-N331 \\sim Zn38-N331
 with sigma of 0.02
 Zn32-N306 \\sim Zn42-N306
 with sigma of 0.02
 I415-I416 \\sim I315-I316
 with sigma of 0.04
 I303-I304 \\sim I403-I404
 with sigma of 0.04
 I415-N330 \\sim I315-N330
 with sigma of 0.04
 I303-N307 \\sim I403-N307
 with sigma of 0.04
 I303-N306 \\sim I403-N306
 with sigma of 0.04
 I415-N331 \\sim I315-N331
 with sigma of 0.04
 I416-N330 \\sim I316-N330
 with sigma of 0.04
 I304-N307 \\sim I404-N307
 with sigma of 0.04
 I304-N306 \\sim I404-N306
 with sigma of 0.04
 I416-N331 \\sim I316-N331
 with sigma of 0.04
 I307-Zn34 \\sim I407-Zn44
 with sigma of 0.02
 I308-Zn34 \\sim I408-Zn44
 with sigma of 0.02
 Zn34-N312 \\sim Zn44-N312
 with sigma of 0.02
 Zn34-N313 \\sim Zn44-N313
 with sigma of 0.02
 I307-I308 \\sim I407-I408
 with sigma of 0.04
 I307-N312 \\sim I407-N312
 with sigma of 0.04
 I307-N313 \\sim I407-N313
 with sigma of 0.04
 I308-N312 \\sim I408-N312
 with sigma of 0.04
 I308-N313 \\sim I408-N313
 with sigma of 0.04
 I305-Zn33 \\sim I406-Zn43
 with sigma of 0.02
 I306-Zn33 \\sim I405-Zn43
 with sigma of 0.02
 Zn33-N311 \\sim Zn43-N311
 with sigma of 0.02
 I305-I306 \\sim I406-I405
 with sigma of 0.04
 I305-N311 \\sim I406-N311
 with sigma of 0.04
 I306-N311 \\sim I405-N311
 with sigma of 0.04
 I301-Zn31 \\sim I401-Zn41
 with sigma of 0.02
 I302-Zn31 \\sim I402-Zn41
 with sigma of 0.02
 Zn31-N301 \\sim Zn41-N301
 with sigma of 0.02
 I301-I302 \\sim I401-I402
 with sigma of 0.04
 I301-N301 \\sim I401-N301
 with sigma of 0.04
 I302-N301 \\sim I402-N301
 with sigma of 0.04
 I312-Zn36 \\sim I412-Zn46
 with sigma of 0.02
 I311-Zn36 \\sim I411-Zn46
 with sigma of 0.02
 Zn36-N323 \\sim Zn46-N323
 with sigma of 0.02
 I312-I311 \\sim I412-I411
 with sigma of 0.04
 I312-N323 \\sim I412-N323
 with sigma of 0.04
 I311-N323 \\sim I411-N323
 with sigma of 0.04
 I314-Zn37 \\sim I414-Zn47
 with sigma of 0.02
 I313-Zn37 \\sim I413-Zn47
 with sigma of 0.02
 Zn37-N324 \\sim Zn47-N324
 with sigma of 0.02
 Zn37-N325 \\sim Zn47-N325
 with sigma of 0.02
 I314-I313 \\sim I414-I413
 with sigma of 0.04
 I314-N324 \\sim I414-N324
 with sigma of 0.04
 I314-N325 \\sim I414-N325
 with sigma of 0.04
 I313-N324 \\sim I413-N324
 with sigma of 0.04
 I313-N325 \\sim I413-N325
 with sigma of 0.04
 N324-Zn57 \\sim Zn57-N325
 with sigma of 0.02
 N331-Zn58 \\sim Zn58-N330
 with sigma of 0.02
 Zn56-N323 \\sim Zn36-N323
 with sigma of 0.02
 C802-C803 \\sim C803-C804 \\sim C804-C805 \\sim C805-C806 \\sim C806-C801
\\sim C801-C802
 with sigma of 0.02
 C802-C806 \\sim C804-C806 \\sim C803-C801 \\sim C803-C805 \\sim C805-C801
\\sim C802-C804
 with sigma of 0.04
 C818-C817 \\sim C817-C816 \\sim C816-C815 \\sim C815-C814 \\sim C814-C813
\\sim C813-C818
 with sigma of 0.02
 C818-C814 \\sim C816-C814 \\sim C817-C813 \\sim C817-C815 \\sim C815-C813
\\sim C818-C816
 with sigma of 0.04
 C810-C811 \\sim C811-C812 \\sim C812-C807 \\sim C807-C808 \\sim C808-C809
\\sim C809-C810
 with sigma of 0.02
 C810-C808 \\sim C812-C808 \\sim C811-C809 \\sim C811-C807 \\sim C807-C809
\\sim C810-C812
 with sigma of 0.04
 C377-C373 \\sim C376-C374
 with sigma of 0.02
3. Restrained planarity
 C4B, C5B, C2B, C6B, C3B, C1B
 with sigma of 0.1
 C7A, C9A, C10A, C12A, C8A, C11A
 with sigma of 0.1
 C7B, C10B, C9B, C12B, C11B, C8B
 with sigma of 0.1
 O2B, C8B, C7B, C12B, O3B
 with sigma of 0.1
4. Uiso/Uaniso restraints and constraints
C5A \\sim O3A \\sim C12A \\sim C15A \\sim C7A \\sim C11A \\sim C4A \\sim C8A
\\sim C10A \\sim C3A \\sim O2A \\sim C9A \\sim C6A \\sim C13A \\sim C2A \\sim
C14A \\sim C1A \\sim O1A: within 2A with sigma of 0.04 and sigma for terminal
atoms of 0.08 within 2A
C824 \\sim C819 \\sim C820 \\sim C821 \\sim C822 \\sim C823: within 2A with
sigma of 0.04 and sigma for terminal atoms of 0.08 within 2A
C391 \\sim C392 \\sim C393 \\sim C394 \\sim C395 \\sim N331: within 2A with
sigma of 0.04 and sigma for terminal atoms of 0.08 within 2A
Zn37 \\sim I314 \\sim I313: within 2A with sigma of 0.04 and sigma for terminal
atoms of 0.08 within 2A
I413 \\sim I313 \\sim I414 \\sim I314: within 2A with sigma of 0.04 and sigma
for terminal atoms of 0.08 within 2A
C304 \\sim C305 \\sim N301 \\sim C301 \\sim C302 \\sim C303: within 2A with
sigma of 0.04 and sigma for terminal atoms of 0.08 within 2A
C363 \\sim C364 \\sim C365 \\sim N323 \\sim C366 \\sim C367: within 2A with
sigma of 0.04 and sigma for terminal atoms of 0.08 within 2A
N336 \\sim C406 \\sim C404 \\sim C408 \\sim C407 \\sim C405: within 2A with
sigma of 0.04 and sigma for terminal atoms of 0.08 within 2A
I405 \\sim I306 \\sim Zn43 \\sim Zn33 \\sim I406 \\sim I305: within 2A with
sigma of 0.04 and sigma for terminal atoms of 0.08 within 2A
I311 \\sim I411 \\sim Zn36 \\sim Zn46 \\sim I312 \\sim I412: within 2A with
sigma of 0.04 and sigma for terminal atoms of 0.08 within 2A
C802 \\sim C803 \\sim C804 \\sim C805 \\sim C806 \\sim C801: within 2A with
sigma of 0.04 and sigma for terminal atoms of 0.08 within 2A
C818 \\sim C817 \\sim C816 \\sim C815 \\sim C814 \\sim C813: within 2A with
sigma of 0.04 and sigma for terminal atoms of 0.08 within 2A
C810 \\sim C811 \\sim C812 \\sim C807 \\sim C808 \\sim C809: within 2A with
sigma of 0.04 and sigma for terminal atoms of 0.08 within 2A
Uanis(Zn38) = Uanis(Zn48)
Uanis(Zn47) = Uanis(Zn37)
5. Rigid body (RIGU) restrains
 C824, C819, C820, C821, C822, C823
 with sigma for 1-2 distances of 0.004 and sigma for 1-3 distances of 0.004
 Zn37, I314, I313
 with sigma for 1-2 distances of 0.004 and sigma for 1-3 distances of 0.004
 I413, I313, I414, I314
 with sigma for 1-2 distances of 0.004 and sigma for 1-3 distances of 0.004
 C304, C305, N301, C301, C302, C303
 with sigma for 1-2 distances of 0.004 and sigma for 1-3 distances of 0.004
 C363, C364, C365, N323, C366, C367
 with sigma for 1-2 distances of 0.004 and sigma for 1-3 distances of 0.004
 N336, C406, C404, C405, C408, C407
 with sigma for 1-2 distances of 0.004 and sigma for 1-3 distances of 0.004
 I405, I306, Zn43, Zn33, I406, I305
 with sigma for 1-2 distances of 0.004 and sigma for 1-3 distances of 0.004
 I311, I411, Zn36, Zn46, I312, I412
 with sigma for 1-2 distances of 0.004 and sigma for 1-3 distances of 0.004
 C802, C803, C804, C805, C806, C801
 with sigma for 1-2 distances of 0.004 and sigma for 1-3 distances of 0.004
 C818, C817, C816, C815, C814, C813
 with sigma for 1-2 distances of 0.004 and sigma for 1-3 distances of 0.004
 C810, C811, C812, C807, C808, C809
 with sigma for 1-2 distances of 0.004 and sigma for 1-3 distances of 0.004
 N322, N320, N321, C360, C362, C361
 with sigma for 1-2 distances of 0.004 and sigma for 1-3 distances of 0.004
 N331, C393, C395, C392, C394, C391
 with sigma for 1-2 distances of 0.004 and sigma for 1-3 distances of 0.004
 N306, C316, C318, C317, C314, C315
 with sigma for 1-2 distances of 0.004 and sigma for 1-3 distances of 0.004
 N313, C339, C340, C337, C338, C341
 with sigma for 1-2 distances of 0.004 and sigma for 1-3 distances of 0.004
6. Others
 1*[Sof(I318)+Sof(I317)+Sof(Zn39)]+1*[Sof(I418)+Sof(I417)+Sof(Zn49)]=1 with
 esd of 0.00001
 1*[Sof(I301)+Sof(I302)+Sof(Zn31)]+1*[Sof(I401)+Sof(Zn41)+Sof(I402)]=1 with
 esd of 0.00001
 Sof(I407)=Sof(Zn44)=Sof(I408)=1-FVAR(1)
 Sof(I307)=Sof(I308)=Sof(Zn34)=FVAR(1)
 Sof(I318)=Sof(I317)=Sof(Zn39)=FVAR(2)
 Sof(I418)=Sof(I417)=Sof(Zn49)=FVAR(3)
 Sof(I301)=Sof(I302)=Sof(Zn31)=FVAR(4)
 Sof(I401)=Sof(Zn41)=Sof(I402)=FVAR(5)
 Fixed Sof: I415(0.44551) I312(0.48397) I311(0.48397) I314(0.82828)
 I313(0.82828) I416(0.44551) I303(0.49839) I304(0.49839) I305(0.55821)
 I306(0.55821) Zn36(0.48397) Zn48(0.44551) Zn37(0.82828) Zn32(0.49839)
 Zn33(0.55821) O3A(0.62169) O2A(0.62169) C5A(0.62169) C7A(0.62169) C4A(0.62169)
 C3A(0.62169) H3A(0.62169) O1A(0.62169) H1A(0.62169) C1A(0.62169) H1AA(0.62169)
 C12A(0.62169) C6A(0.62169) H6A(0.62169) C8A(0.62169) C11A(0.62169)
 H11A(0.62169) C2A(0.62169) H2A(0.62169) C9A(0.62169) H9A(0.62169)
 C14A(0.62169) H14A(0.62169) H14B(0.62169) H14C(0.62169) C10A(0.62169)
 H10A(0.62169) C15A(0.62169) H15A(0.62169) H15B(0.62169) H15C(0.62169)
 C13A(0.62169) H13A(0.62169) H13B(0.62169) I315(0.51671) Zn38(0.51671)
 I316(0.51671) I403(0.50162) Zn42(0.50162) I404(0.50162) I515(0.03778)
 I516(0.03778) Zn58(0.03778) I405(0.35275) Zn43(0.35275) I406(0.35275)
 I505(0.08904) I506(0.08904) Zn53(0.08904) I411(0.46295) Zn46(0.46295)
 I412(0.46295) I511(0.05309) I512(0.05309) Zn56(0.05309) I414(0.07766)
 Zn47(0.07766) I413(0.07766) Zn57(0.09405) I514(0.09405) I513(0.09405)
 C4B(0.11265) C5B(0.11265) C2B(0.11265) H2B(0.11265) C6B(0.11265) H6B(0.11265)
 C3B(0.11265) H3B(0.11265) C1B(0.11265) H1B(0.11265) C7B(0.11265) C10B(0.11265)
 H10B(0.11265) C13B(0.11265) H13C(0.11265) H13D(0.11265) C9B(0.11265)
 H9B(0.11265) C12B(0.11265) C11B(0.11265) H11B(0.11265) O1B(0.11265)
 H1BA(0.11265) O3B(0.11265) O2B(0.11265) C8B(0.11265) C802(0.3985) H80A(0.3985)
 H80B(0.3985) C803(0.3985) H80C(0.3985) H80D(0.3985) C804(0.3985) H80E(0.3985)
 H80F(0.3985) C805(0.3985) H80G(0.3985) H80H(0.3985) C806(0.3985) H80I(0.3985)
 H80J(0.3985) C801(0.3985) H80K(0.3985) H80L(0.3985) C824(0.35052)
 H82A(0.35052) H82B(0.35052) C819(0.35052) H81A(0.35052) H81B(0.35052)
 C820(0.35052) H82C(0.35052) H82D(0.35052) C821(0.35052) H82E(0.35052)
 H82F(0.35052) C822(0.35052) H82G(0.35052) H82H(0.35052) C823(0.35052)
 H82I(0.35052) H82J(0.35052) C15B(0.11265) H15D(0.11265) H15E(0.11265)
 H15F(0.11265) C818(0.37086) H81C(0.37086) H81D(0.37086) C817(0.37086)
 H81E(0.37086) H81F(0.37086) C816(0.37086) H81G(0.37086) H81H(0.37086)
 C815(0.37086) H81I(0.37086) H81J(0.37086) C814(0.37086) H81K(0.37086)
 H81L(0.37086) C813(0.37086) H81M(0.37086) H81N(0.37086) C810(0.32453)
 H81O(0.32453) H81P(0.32453) C811(0.32453) H81Q(0.32453) H81R(0.32453)
 C812(0.32453) H81S(0.32453) H81T(0.32453) C807(0.32453) H80M(0.32453)
 H80N(0.32453) C808(0.32453) H80O(0.32453) H80P(0.32453) C809(0.32453)
 H80Q(0.32453) H80R(0.32453) C14B(0.11265) H14D(0.11265) H14E(0.11265)
 H14F(0.11265)
 Fixed Uiso: I515(0.08) I516(0.08) Zn58(0.08) I505(0.08) I506(0.08) Zn53(0.08)
 I418(0.08) I417(0.08) Zn49(0.08) I401(0.08) Zn41(0.08) I402(0.08) I511(0.08)
 I512(0.08) Zn56(0.08) Zn57(0.08) I514(0.08) I513(0.08) C4B(0.08) C5B(0.08)
 C2B(0.08) C6B(0.08) C3B(0.08) C1B(0.08) C7B(0.08) C10B(0.08) C13B(0.08)
 C9B(0.08) C12B(0.08) C11B(0.08) O1B(0.08) O3B(0.08) O2B(0.08) C8B(0.08)
 C15B(0.08) C818(0.08) C817(0.08) C816(0.08) C815(0.08) C814(0.08) C813(0.08)
 C14B(0.08)
7.a Secondary CH2 refined with riding coordinates:
 C13A(H13A,H13B), C13B(H13C,H13D), C802(H80A,H80B), C803(H80C,H80D), C804(H80E,
 H80F), C805(H80G,H80H), C806(H80I,H80J), C801(H80K,H80L), C824(H82A,H82B),
 C819(H81A,H81B), C820(H82C,H82D), C821(H82E,H82F), C822(H82G,H82H), C823(H82I,
 H82J), C818(H81C,H81D), C817(H81E,H81F), C816(H81G,H81H), C815(H81I,H81J),
 C814(H81K,H81L), C813(H81M,H81N), C810(H81O,H81P), C811(H81Q,H81R), C812(H81S,
 H81T), C807(H80M,H80N), C808(H80O,H80P), C809(H80Q,H80R)
7.b Aromatic/amide H refined with riding coordinates:
 C365(H365), C364(H364), C368(H368), C349(H349), C348(H348), C355(H355),
 C354(H354), C353(H353), C332(H332), C390(H390), C389(H389), C372(H372),
 C371(H371), C404(H404), C395(H395), C392(H392), C387(H387), C394(H394),
 C369(H369), C384(H384), C367(H367), C356(H356), C319(H319), C403(H403),
 C328(H328), C402(H402), C385(H385), C313(H313), C322(H322), C386(H386),
 C401(H401), C373(H373), C346(H346), C376(H376), C374(H374), C405(H405),
 C358(H358), C391(H391), C329(H329), C323(H323), C3A(H3A), C408(H408),
 C347(H347), C366(H366), C400(H400), C336(H336), C330(H330), C359(H359),
 C318(H318), C335(H335), C317(H317), C331(H331), C1A(H1AA), C382(H382),
 C333(H333), C320(H320), C6A(H6A), C312(H312), C377(H377), C301(H301),
 C383(H383), C340(H340), C350(H350), C407(H407), C304(H304), C11A(H11A),
 C314(H314), C310(H310), C337(H337), C338(H338), C305(H305), C2A(H2A),
 C351(H351), C315(H315), C311(H311), C302(H302), C9A(H9A), C10A(H10A),
 C341(H341), C2B(H2B), C6B(H6B), C3B(H3B), C1B(H1B), C10B(H10B), C9B(H9B),
 C11B(H11B)
7.c Tetrahedral OH refined with riding coordinates:
 O1A(H1A), O1B(H1BA)
7.d Idealised Me refined with everything fixed:
 C14A(H14A,H14B,H14C), C15A(H15A,H15B,H15C), C15B(H15D,H15E,H15F), C14B(H14D,
 H14E,H14F)
;
_olex2_date_sample_data_collection 2023-03-30
_olex2_date_sample_submission 2023-03-30
_olex2_submission_original_sample_id 4_1_24c
_olex2_submission_special_instructions 'No special instructions were received'
_oxdiff_exptl_absorpt_empirical_details
;
Empirical correction (ABSPACK) includes:
- Absorption correction using spherical harmonics
- Frame scaling
- Detector area scaling
- B-factor correction
;
_oxdiff_exptl_absorpt_empirical_full_max 2.467
_oxdiff_exptl_absorpt_empirical_full_min 0.452

loop_
_space_group_symop_operation_xyz
'x, y, z'
'-x, y, -z+1/2'
'x+1/2, y+1/2, z'
'-x+1/2, y+1/2, -z+1/2'
'-x, -y, -z'
'x, -y, z-1/2'
'-x+1/2, -y+1/2, -z'
'x+1/2, -y+1/2, z-1/2'

loop_
_atom_site_label
_atom_site_type_symbol
_atom_site_fract_x
_atom_site_fract_y
_atom_site_fract_z
_atom_site_U_iso_or_equiv
_atom_site_adp_type
_atom_site_occupancy
_atom_site_site_symmetry_order
_atom_site_calc_flag
_atom_site_refinement_flags_posn
_atom_site_refinement_flags_adp
_atom_site_refinement_flags_occupancy
_atom_site_disorder_assembly
_atom_site_disorder_group
I415 I 0.41402(9) 0.5028(5) 0.2429(2) 0.0573(12) Uani 0.4455 1 d D . P A 1
I312 I 0.54829(7) 0.1142(5) 0.21324(17) 0.0712(16) Uani 0.484 1 d D U P B 1
I301 I 0.89742(3) -0.02477(11) 1.09087(6) 0.0836(6) Uani 0.893(2) 1 d D . P C 1
I311 I 0.60140(9) 0.0318(5) 0.2660(2) 0.077(2) Uani 0.484 1 d D U P B 1
I318 I 0.37896(4) 0.60108(14) -0.10105(5) 0.0941(8) Uani 0.903(2) 1 d . . P D 1
I314 I 0.55912(3) 0.96305(12) 0.34065(6) 0.0881(7) Uani 0.8283 1 d D U P E 1
I302 I 0.89333(4) -0.10610(12) 0.98774(6) 0.0960(7) Uani 0.893(2) 1 d D . P C 1
I317 I 0.43354(4) 0.50127(12) -0.06622(6) 0.1022(9) Uani 0.903(2) 1 d . . P D 1
I313 I 0.55938(3) 0.96721(12) 0.44593(5) 0.0886(7) Uani 0.8283 1 d D U P E 1
I416 I 0.36502(7) 0.6554(7) 0.2449(2) 0.0711(18) Uani 0.4455 1 d D . P A 1
I303 I 0.74735(12) -0.4788(6) 0.8974(3) 0.092(2) Uani 0.4984 1 d D . P F 1
I307 I 0.73055(8) 0.4908(3) 0.75078(12) 0.0743(16) Uani 0.569(16) 1 d D . P G 1
I304 I 0.69783(8) -0.3365(9) 0.9048(3) 0.0893(19) Uani 0.4984 1 d D . P F 1
I308 I 0.72847(11) 0.4155(4) 0.64730(12) 0.0926(18) Uani 0.569(16) 1 d D . P G 1
I305 I 0.71745(7) -0.3881(4) 0.55649(15) 0.0905(14) Uani 0.5582 1 d D U P H 1
I306 I 0.77154(13) -0.4821(6) 0.59934(19) 0.110(2) Uani 0.5582 1 d D U P H 1
Zn36 Zn 0.57796(15) 0.1458(8) 0.2456(2) 0.057(3) Uani 0.484 1 d D U P B 1
Zn39 Zn 0.41036(7) 0.6212(2) -0.07566(8) 0.0742(12) Uani 0.903(2) 1 d . . P D 1
Zn48 Zn 0.39685(15) 0.6462(7) 0.2390(3) 0.0763(11) Uani 0.4455 1 d D . P A 1
Zn37 Zn 0.54768(6) 0.9061(2) 0.39059(10) 0.0722(11) Uani 0.8283 1 d D . P E 1
Zn32 Zn 0.72865(10) -0.3404(6) 0.8953(2) 0.065(4) Uani 0.4984 1 d D . P F 1
Zn31 Zn 0.88435(6) -0.1229(2) 1.04302(10) 0.0797(11) Uani 0.893(2) 1 d D . P C 1
Zn33 Zn 0.74801(14) -0.3655(8) 0.5862(2) 0.085(3) Uani 0.5582 1 d D U P H 1
Zn34 Zn 0.71814(10) 0.3963(5) 0.7016(2) 0.064(2) Uani 0.569(16) 1 d D . P G 1
N327 N 0.4600(3) 1.0363(11) 0.3726(4) 0.062(5) Uani 1 1 d . . . . .
N324 N 0.5501(3) 0.7647(11) 0.3896(4) 0.082(6) Uani 1 1 d D . . . .
N315 N 0.6307(3) 0.5273(10) 0.6904(4) 0.062(5) Uani 1 1 d . . . . .
N336 N 0.4101(3) 0.6884(11) -0.0322(4) 0.084(6) Uani 1 1 d . U . . .
N333 N 0.3951(3) 0.9274(10) 0.1018(4) 0.077(7) Uani 1 1 d . . . . .
N322 N 0.5586(2) 0.4424(10) 0.3657(4) 0.056(4) Uani 1 1 d . . . . .
N317 N 0.5897(3) 0.7567(11) 0.7229(5) 0.067(5) Uani 1 1 d . . . . .
N323 N 0.5743(3) 0.2142(11) 0.2873(4) 0.081(6) Uani 1 1 d D U . . .
N320 N 0.5565(3) 0.4435(9) 0.4225(3) 0.063(5) Uani 1 1 d . . . . .
N326 N 0.4574(4) 0.9031(11) 0.3419(4) 0.082(7) Uani 1 1 d . . . . .
N318 N 0.5789(4) 0.2356(11) 0.5893(4) 0.075(6) Uani 1 1 d . . . . .
N328 N 0.4316(3) 0.9852(10) 0.3475(4) 0.078(7) Uani 1 1 d . . . . .
N335 N 0.3871(3) 1.2415(12) 0.0550(5) 0.078(6) Uani 1 1 d . . . . .
N321 N 0.5642(3) 0.3102(9) 0.3974(4) 0.061(5) Uani 1 1 d . . . . .
N316 N 0.6023(3) 0.4778(12) 0.6658(4) 0.068(5) Uani 1 1 d . . . . .
N332 N 0.4022(3) 0.7892(12) 0.0804(4) 0.083(7) Uani 1 1 d . . . . .
N310 N 0.7278(3) -0.0687(12) 0.7021(4) 0.068(5) Uani 1 1 d . . . . .
N314 N 0.6276(3) 0.3957(13) 0.6587(4) 0.076(6) Uani 1 1 d . . . . .
N325 N 0.5236(3) 0.9213(12) 0.3801(6) 0.103(9) Uani 1 1 d D . . . .
N311 N 0.7455(4) -0.2962(11) 0.6302(5) 0.093(8) Uani 1 1 d D . . . .
N309 N 0.7325(3) -0.1936(12) 0.7357(4) 0.067(5) Uani 1 1 d . . . . .
N319 N 0.5645(3) 0.2198(11) 0.5128(4) 0.082(7) Uani 1 1 d . . . . .
C357 C 0.5617(3) 0.3108(12) 0.4549(4) 0.057(5) Uani 1 1 d . . . . .
C343 C 0.6134(3) 0.5352(11) 0.6837(5) 0.055(5) Uani 1 1 d . . . . .
N330 N 0.4094(3) 0.7332(12) 0.2734(5) 0.072(6) Uani 1 1 d D . . . .
N302 N 0.7930(3) -0.1109(14) 0.9983(5) 0.083(6) Uani 1 1 d . . . . .
N301 N 0.8573(3) -0.1085(15) 1.0366(5) 0.093(6) Uani 1 1 d D U . . .
C388 C 0.4296(4) 0.8494(12) 0.3139(5) 0.074(8) Uani 1 1 d . . . . .
N312 N 0.7200(3) 0.2588(14) 0.7130(5) 0.080(6) Uani 1 1 d D . . . .
C370 C 0.5533(3) 0.5827(12) 0.3918(5) 0.059(5) Uani 1 1 d . . . . .
N334 N 0.3960(3) 0.9150(13) 0.0446(5) 0.089(7) Uani 1 1 d . . . . .
N308 N 0.7241(3) -0.0573(12) 0.7591(5) 0.074(6) Uani 1 1 d . . . . .
C379 C 0.4432(4) 1.0444(14) 0.3655(5) 0.067(7) Uani 1 1 d . . . . .
C365 C 0.5760(4) 0.1762(14) 0.3160(5) 0.078(6) Uani 1 1 d . U . . .
H365 H 0.580500 0.117099 0.318596 0.094 Uiso 1 1 calc R U . . .
C360 C 0.5612(3) 0.3585(11) 0.4232(4) 0.053(5) Uani 1 1 d . . . . .
C364 C 0.5715(4) 0.2209(13) 0.3431(5) 0.070(6) Uani 1 1 d . U . . .
H364 H 0.572000 0.189586 0.363085 0.083 Uiso 1 1 calc R U . . .
C344 C 0.6109(3) 0.4089(14) 0.6541(5) 0.062(6) Uani 1 1 d . . . . .
N307 N 0.7293(3) -0.2735(13) 0.8524(5) 0.081(6) Uani 1 1 d D . . . .
N306 N 0.7431(3) -0.2546(13) 0.9288(5) 0.080(5) Uani 1 1 d D . . . .
C368 C 0.5535(4) 0.7195(13) 0.4178(7) 0.091(9) Uani 1 1 d . . . . .
H368 H 0.555148 0.752154 0.437609 0.109 Uiso 1 1 calc R U . . .
C321 C 0.7284(3) -0.1863(13) 0.7916(5) 0.067(6) Uani 1 1 d . . . . .
C326 C 0.7240(4) -0.0247(15) 0.7297(5) 0.074(7) Uani 1 1 d . . . . .
C349 C 0.5887(3) 0.6394(14) 0.6854(6) 0.066(6) Uani 1 1 d . . . . .
H349 H 0.582103 0.604393 0.668573 0.079 Uiso 1 1 calc R U . . .
C348 C 0.5807(4) 0.7077(15) 0.6973(5) 0.070(7) Uani 1 1 d . . . . .
H348 H 0.569044 0.722266 0.688451 0.084 Uiso 1 1 calc R U . . .
C345 C 0.6056(4) 0.6167(14) 0.6957(4) 0.063(6) Uani 1 1 d . . . . .
C381 C 0.4349(4) 1.1259(13) 0.3750(6) 0.077(8) Uani 1 1 d . . . . .
N331 N 0.3990(3) 0.7128(12) 0.1965(5) 0.087(6) Uani 1 1 d D U . . .
N313 N 0.6916(3) 0.4144(12) 0.6979(6) 0.081(5) Uani 1 1 d D . . . .
C355 C 0.5687(4) 0.1854(16) 0.4877(4) 0.082(8) Uani 1 1 d . . . . .
H355 H 0.572867 0.125756 0.489616 0.098 Uiso 1 1 calc R U . . .
N329 N 0.4209(3) 1.2762(15) 0.4002(5) 0.075(6) Uani 1 1 d . . . . .
C399 C 0.3912(3) 1.0601(12) 0.0672(5) 0.062(6) Uani 1 1 d . . . . .
N304 N 0.7688(3) -0.0243(15) 1.0080(5) 0.087(7) Uani 1 1 d . . . . .
C397 C 0.3935(4) 0.9634(12) 0.0719(5) 0.076(8) Uani 1 1 d . . . . .
C363 C 0.5665(4) 0.3059(13) 0.3413(5) 0.072(6) Uani 1 1 d . U . . .
C362 C 0.5562(4) 0.4829(13) 0.3932(5) 0.069(7) Uani 1 1 d . . . . .
C354 C 0.5730(4) 0.2784(14) 0.6119(6) 0.072(7) Uani 1 1 d . . . . .
H354 H 0.561186 0.270222 0.613994 0.087 Uiso 1 1 calc R U . . .
C327 C 0.7369(3) -0.2050(12) 0.6821(5) 0.066(6) Uani 1 1 d . . . . .
C375 C 0.4856(4) 0.9509(16) 0.3688(6) 0.082(8) Uani 1 1 d . . . . .
C380 C 0.4397(4) 0.9144(13) 0.3358(5) 0.061(6) Uani 1 1 d . . . . .
C353 C 0.5831(4) 0.3358(12) 0.6333(5) 0.071(7) Uani 1 1 d . . . . .
H353 H 0.577963 0.367582 0.648866 0.085 Uiso 1 1 calc R U . . .
N303 N 0.7974(4) 0.0197(12) 1.0302(5) 0.081(6) Uani 1 1 d . . . . .
C332 C 0.7208(4) 0.2269(15) 0.7432(8) 0.093(9) Uani 1 1 d . . . . .
H332 H 0.721074 0.267757 0.760709 0.111 Uiso 1 1 calc R U . . .
C393 C 0.3992(4) 0.7991(13) 0.1364(5) 0.078(6) Uani 1 1 d . U . . .
C308 C 0.7760(4) -0.0891(17) 0.9939(5) 0.071(6) Uani 1 1 d . . . . .
C406 C 0.4039(4) 0.7787(14) 0.0225(5) 0.083(7) Uani 1 1 d . U . . .
C303 C 0.8221(5) -0.072(2) 1.0246(8) 0.108(8) Uani 1 1 d . U . . .
O3A O 0.5417(4) 0.4305(15) 0.6928(6) 0.074(7) Uani 0.6217 1 d D U P I 1
C390 C 0.4032(4) 0.7988(15) 0.2858(5) 0.085(9) Uani 1 1 d . . . . .
H390 H 0.391053 0.806935 0.280547 0.102 Uiso 1 1 calc R U . . .
C389 C 0.4123(4) 0.8602(15) 0.3063(5) 0.073(7) Uani 1 1 d . . . . .
H389 H 0.406614 0.908620 0.314799 0.088 Uiso 1 1 calc R U . . .
C372 C 0.5484(4) 0.7210(15) 0.3627(5) 0.082(8) Uani 1 1 d . . . . .
H372 H 0.546064 0.753458 0.342788 0.099 Uiso 1 1 calc R U . . .
C342 C 0.6366(4) 0.4546(12) 0.6776(4) 0.067(7) Uani 1 1 d . . . . .
C306 C 0.8028(4) -0.0535(18) 1.0169(6) 0.076(7) Uani 1 1 d . . . . .
C378 C 0.4667(4) 0.9678(16) 0.3592(6) 0.080(8) Uani 1 1 d . . . . .
C371 C 0.5497(4) 0.6279(13) 0.3613(6) 0.075(7) Uani 1 1 d . . . . .
H371 H 0.548300 0.596650 0.341154 0.090 Uiso 1 1 calc R U . . .
C361 C 0.5627(3) 0.3539(12) 0.3695(5) 0.063(6) Uani 1 1 d . . . . .
C316 C 0.7645(4) -0.1493(15) 0.9724(6) 0.074(6) Uani 1 1 d . . . . .
C404 C 0.4086(4) 0.6446(15) -0.0044(5) 0.081(6) Uani 1 1 d . U . . .
H404 H 0.409335 0.581216 -0.004228 0.097 Uiso 1 1 calc R U . . .
C395 C 0.4036(4) 0.6703(15) 0.1700(5) 0.085(7) Uani 1 1 d . U . . .
H395 H 0.407677 0.610394 0.172651 0.102 Uiso 1 1 calc R U . . .
C398 C 0.4001(3) 0.8283(13) 0.0517(5) 0.067(6) Uani 1 1 d . . . . .
C324 C 0.7281(3) -0.1419(16) 0.7612(5) 0.068(6) Uani 1 1 d . . . . .
C325 C 0.7324(3) -0.1543(11) 0.7096(5) 0.066(6) Uani 1 1 d . . . . .
C392 C 0.3954(4) 0.8436(15) 0.1633(5) 0.092(7) Uani 1 1 d . U . . .
H392 H 0.392073 0.904851 0.161861 0.110 Uiso 1 1 calc R U . . .
C387 C 0.4365(4) 0.7758(15) 0.3043(6) 0.077(7) Uani 1 1 d . . . . .
H387 H 0.448465 0.762567 0.311240 0.093 Uiso 1 1 calc R U . . .
C394 C 0.4027(4) 0.7072(14) 0.1415(5) 0.084(7) Uani 1 1 d . U . . .
H394 H 0.404563 0.671213 0.123661 0.101 Uiso 1 1 calc R U . . .
N305 N 0.7596(5) 0.2609(17) 1.0631(7) 0.102(8) Uani 1 1 d . . . . .
C369 C 0.5547(4) 0.6312(12) 0.4190(5) 0.079(8) Uani 1 1 d . . . . .
H369 H 0.556485 0.601989 0.439494 0.095 Uiso 1 1 calc R U . . .
C384 C 0.4115(5) 1.2152(14) 0.3824(6) 0.093(10) Uani 1 1 d . . . . .
H384 H 0.399280 1.223874 0.378984 0.112 Uiso 1 1 calc R U . . .
O2A O 0.5227(4) 0.4677(14) 0.7922(6) 0.077(7) Uani 0.6217 1 d D U P I 1
C367 C 0.5646(4) 0.3467(12) 0.3117(6) 0.083(7) Uani 1 1 d . U . . .
H367 H 0.560774 0.406904 0.309284 0.100 Uiso 1 1 calc R U . . .
C356 C 0.5677(4) 0.2260(15) 0.4572(5) 0.074(7) Uani 1 1 d . . . . .
H356 H 0.571121 0.195856 0.439262 0.088 Uiso 1 1 calc R U . . .
C319 C 0.7331(4) -0.3160(17) 0.8269(7) 0.092(9) Uani 1 1 d . . . . .
H319 H 0.736609 -0.376559 0.829951 0.111 Uiso 1 1 calc R U . . .
C403 C 0.3883(4) 1.0932(14) 0.0367(5) 0.076(7) Uani 1 1 d . . . . .
H403 H 0.387940 1.053691 0.018766 0.091 Uiso 1 1 calc R U . . .
C328 C 0.7411(4) -0.2918(15) 0.6842(6) 0.082(8) Uani 1 1 d . . . . .
H328 H 0.740783 -0.322425 0.704018 0.098 Uiso 1 1 calc R U . . .
C352 C 0.5998(4) 0.3476(13) 0.6326(5) 0.065(6) Uani 1 1 d . . . . .
C396 C 0.3987(4) 0.8445(13) 0.1054(6) 0.080(8) Uani 1 1 d . . . . .
C402 C 0.3859(5) 1.1857(14) 0.0311(6) 0.098(10) Uani 1 1 d . . . . .
H402 H 0.383421 1.207303 0.009358 0.117 Uiso 1 1 calc R U . . .
C385 C 0.4172(4) 1.1417(18) 0.3685(6) 0.086(8) Uani 1 1 d . . . . .
H385 H 0.409420 1.102993 0.355042 0.103 Uiso 1 1 calc R U . . .
C313 C 0.7567(5) 0.1389(18) 1.0293(6) 0.089(9) Uani 1 1 d . . . . .
H313 H 0.749381 0.104406 1.013462 0.107 Uiso 1 1 calc R U . . .
C322 C 0.7236(4) -0.1428(16) 0.8190(6) 0.085(8) Uani 1 1 d . . . . .
H322 H 0.719618 -0.082755 0.817342 0.102 Uiso 1 1 calc R U . . .
C386 C 0.4260(5) 0.7192(16) 0.2841(6) 0.083(8) Uani 1 1 d . . . . .
H386 H 0.430943 0.665994 0.277312 0.100 Uiso 1 1 calc R U . . .
C334 C 0.7230(4) 0.0742(14) 0.7250(7) 0.078(7) Uani 1 1 d . . . . .
C401 C 0.3899(4) 1.2097(16) 0.0855(7) 0.084(8) Uani 1 1 d . . . . .
H401 H 0.390775 1.250914 0.103018 0.100 Uiso 1 1 calc R U . . .
C373 C 0.5138(4) 0.9712(17) 0.4022(7) 0.085(8) Uani 1 1 d D . . . .
H373 H 0.519980 0.993519 0.422245 0.102 Uiso 1 1 calc R U . . .
C339 C 0.6567(4) 0.4447(15) 0.6839(6) 0.072(6) Uani 1 1 d . . . . .
C346 C 0.6146(3) 0.6699(16) 0.7189(6) 0.075(7) Uani 1 1 d . . . . .
H346 H 0.626693 0.660358 0.725767 0.090 Uiso 1 1 calc R U . . .
C376 C 0.4947(6) 0.898(2) 0.3510(8) 0.121(13) Uani 1 1 d D . . . .
H376 H 0.488488 0.866481 0.332741 0.145 Uiso 1 1 calc R U . . .
C5A C 0.5234(3) 0.2915(13) 0.7324(6) 0.064(7) Uani 0.6217 1 d D U P I 1
C374 C 0.4952(5) 0.9867(17) 0.3940(7) 0.099(10) Uani 1 1 d D . . . .
H374 H 0.489821 1.024372 0.407755 0.119 Uiso 1 1 calc R U . . .
C309 C 0.7739(5) 0.113(2) 1.0378(7) 0.095(9) Uani 1 1 d . . . . .
C405 C 0.4061(4) 0.6880(14) 0.0238(5) 0.083(7) Uani 1 1 d . U . . .
H405 H 0.405814 0.655760 0.043322 0.099 Uiso 1 1 calc R U . . .
C7A C 0.5319(4) 0.4522(14) 0.7421(6) 0.060(7) Uani 0.6217 1 d D U P I 1
C358 C 0.5566(4) 0.3493(13) 0.4811(5) 0.088(9) Uani 1 1 d . . . . .
H358 H 0.551968 0.408139 0.479879 0.106 Uiso 1 1 calc R U . . .
C391 C 0.3964(4) 0.7976(15) 0.1926(5) 0.095(7) Uani 1 1 d . U . . .
H391 H 0.395051 0.831431 0.211300 0.114 Uiso 1 1 calc R U . . .
C329 C 0.7460(4) -0.3394(15) 0.6580(6) 0.083(8) Uani 1 1 d . . . . .
H329 H 0.749504 -0.400199 0.660327 0.100 Uiso 1 1 calc R U . . .
C4A C 0.5346(3) 0.3546(14) 0.7493(6) 0.054(7) Uani 0.6217 1 d D U P I 1
C323 C 0.7248(4) -0.1881(15) 0.8478(6) 0.094(10) Uani 1 1 d . . . . .
H323 H 0.722217 -0.155916 0.866058 0.113 Uiso 1 1 calc R U . . .
C3A C 0.5484(3) 0.3270(13) 0.7726(6) 0.048(6) Uani 0.6217 1 d D U P I 1
H3A H 0.555615 0.370521 0.784898 0.057 Uiso 0.6217 1 calc R U P I 1
C408 C 0.4075(5) 0.7721(15) -0.0324(5) 0.108(8) Uani 1 1 d . U . . .
H408 H 0.407848 0.802623 -0.052301 0.129 Uiso 1 1 calc R U . . .
C347 C 0.6062(5) 0.7395(17) 0.7330(7) 0.091(9) Uani 1 1 d . . . . .
H347 H 0.612618 0.774267 0.750057 0.109 Uiso 1 1 calc R U . . .
C366 C 0.5684(5) 0.3004(15) 0.2856(6) 0.095(7) Uani 1 1 d . U . . .
H366 H 0.566789 0.329707 0.265056 0.114 Uiso 1 1 calc R U . . .
O1A O 0.4955(3) 0.2565(14) 0.6998(5) 0.073(7) Uani 0.6217 1 d D U P I 1
H1A H 0.499931 0.205742 0.698876 0.109 Uiso 0.6217 1 calc R U P I 1
C400 C 0.3917(5) 1.1200(14) 0.0924(7) 0.115(13) Uani 1 1 d . . . . .
H400 H 0.393277 1.099686 0.114350 0.138 Uiso 1 1 calc R U . . .
C336 C 0.7204(5) 0.2046(18) 0.6895(7) 0.104(11) Uani 1 1 d . . . . .
H336 H 0.720051 0.229348 0.668375 0.125 Uiso 1 1 calc R U . . .
C330 C 0.7418(6) -0.2124(17) 0.6267(6) 0.139(17) Uani 1 1 d . . . . .
H330 H 0.742340 -0.184220 0.606453 0.166 Uiso 1 1 calc R U . . .
C359 C 0.5584(4) 0.3008(14) 0.5094(5) 0.094(10) Uani 1 1 d . . . . .
H359 H 0.554842 0.328090 0.527790 0.113 Uiso 1 1 calc R U . . .
C318 C 0.7369(4) -0.2046(17) 0.9504(6) 0.088(7) Uani 1 1 d . . . . .
H318 H 0.724872 -0.206461 0.951297 0.105 Uiso 1 1 calc R U . . .
C335 C 0.7214(5) 0.1134(16) 0.6925(8) 0.105(11) Uani 1 1 d . . . . .
H335 H 0.721118 0.076405 0.673827 0.126 Uiso 1 1 calc R U . . .
C317 C 0.7475(4) -0.1503(18) 0.9715(6) 0.085(7) Uani 1 1 d . . . . .
H317 H 0.742604 -0.112509 0.985808 0.101 Uiso 1 1 calc R U . . .
C331 C 0.7368(5) -0.1600(15) 0.6529(6) 0.097(10) Uani 1 1 d . . . . .
H331 H 0.733692 -0.098753 0.650292 0.116 Uiso 1 1 calc R U . . .
C1A C 0.5408(4) 0.1745(15) 0.7613(7) 0.067(8) Uani 0.6217 1 d D U P I 1
H1AA H 0.542782 0.112577 0.765474 0.081 Uiso 0.6217 1 calc R U P I 1
C12A C 0.5360(4) 0.4899(15) 0.7136(6) 0.065(8) Uani 0.6217 1 d D U P I 1
C307 C 0.7808(5) 0.0293(16) 1.0259(6) 0.086(9) Uani 1 1 d . . . . .
C382 C 0.4453(4) 1.1892(17) 0.3939(8) 0.098(9) Uani 1 1 d . . . . .
H382 H 0.457592 1.183282 0.397996 0.117 Uiso 1 1 calc R U . . .
C333 C 0.7212(5) 0.1330(17) 0.7499(7) 0.101(10) Uani 1 1 d . . . . .
H333 H 0.720334 0.111500 0.770957 0.122 Uiso 1 1 calc R U . . .
C320 C 0.7324(5) -0.2812(17) 0.7967(7) 0.101(10) Uani 1 1 d . . . . .
H320 H 0.734387 -0.317875 0.779125 0.121 Uiso 1 1 calc R U . . .
C6A C 0.5267(4) 0.2014(14) 0.7386(7) 0.071(9) Uani 0.6217 1 d D U P I 1
H6A H 0.519160 0.157771 0.727147 0.086 Uiso 0.6217 1 calc R U P I 1
C312 C 0.7495(6) 0.2116(18) 1.0425(8) 0.119(14) Uani 1 1 d . . . . .
H312 H 0.737535 0.225100 1.036512 0.143 Uiso 1 1 calc R U . . .
C377 C 0.5126(5) 0.8869(18) 0.3583(7) 0.095(9) Uani 1 1 d D . . . .
H377 H 0.517296 0.846679 0.344440 0.114 Uiso 1 1 calc R U . . .
C301 C 0.8503(5) -0.048(2) 1.0536(9) 0.124(10) Uani 1 1 d . U . . .
H301 H 0.857741 -0.017670 1.070652 0.148 Uiso 1 1 calc R U . . .
C383 C 0.4371(7) 1.2629(17) 0.4070(7) 0.123(16) Uani 1 1 d . . . . .
H383 H 0.444047 1.303348 0.421300 0.147 Uiso 1 1 calc R U . J 4
C340 C 0.6641(5) 0.384(3) 0.6667(9) 0.126(14) Uani 1 1 d . . . . .
H340 H 0.657417 0.349097 0.649955 0.151 Uiso 1 1 calc R U . . .
C350 C 0.5953(5) 0.248(2) 0.5868(9) 0.125(14) Uani 1 1 d . . . . .
H350 H 0.599520 0.219604 0.569409 0.150 Uiso 1 1 calc R U . . .
C407 C 0.4043(5) 0.8240(14) -0.0060(5) 0.107(8) Uani 1 1 d . U . . .
H407 H 0.402517 0.886757 -0.007780 0.129 Uiso 1 1 calc R U . . .
C304 C 0.8299(5) -0.137(3) 1.0071(9) 0.133(10) Uani 1 1 d . U . . .
H304 H 0.822919 -0.173613 0.991392 0.160 Uiso 1 1 calc R U . . .
C8A C 0.5262(4) 0.5085(14) 0.7645(6) 0.069(8) Uani 0.6217 1 d D U P I 1
C11A C 0.5341(4) 0.5813(15) 0.7079(7) 0.075(9) Uani 0.6217 1 d D U P I 1
H11A H 0.536833 0.605933 0.688410 0.090 Uiso 0.6217 1 calc R U P I 1
C314 C 0.7604(5) -0.256(3) 0.9293(11) 0.17(2) Uani 1 1 d . . . . .
H314 H 0.764929 -0.291022 0.913842 0.209 Uiso 1 1 calc R U . . .
C310 C 0.7837(5) 0.164(2) 1.0623(10) 0.130(15) Uani 1 1 d . . . . .
H310 H 0.795341 0.146984 1.070588 0.156 Uiso 1 1 calc R U . . .
C337 C 0.6844(5) 0.473(3) 0.7147(12) 0.18(2) Uani 1 1 d . . . . .
H337 H 0.691360 0.507378 0.731095 0.216 Uiso 1 1 calc R U . . .
C338 C 0.6668(4) 0.485(2) 0.7088(9) 0.125(14) Uani 1 1 d . . . . .
H338 H 0.661656 0.522603 0.722818 0.150 Uiso 1 1 calc R U . . .
C305 C 0.8491(5) -0.149(2) 1.0133(9) 0.127(10) Uani 1 1 d . U . . .
H305 H 0.854722 -0.186640 0.999903 0.152 Uiso 1 1 calc R U . . .
C2A C 0.5520(4) 0.2368(14) 0.7781(7) 0.064(8) Uani 0.6217 1 d D U P I 1
H2A H 0.561896 0.218269 0.793088 0.077 Uiso 0.6217 1 calc R U P I 1
C351 C 0.6070(5) 0.301(2) 0.6084(9) 0.122(13) Uani 1 1 d . . . . .
H351 H 0.618920 0.305884 0.606840 0.146 Uiso 1 1 calc R U . . .
C315 C 0.7712(5) -0.208(2) 0.9513(8) 0.128(14) Uani 1 1 d . . . . .
H315 H 0.783433 -0.213094 0.952565 0.153 Uiso 1 1 calc R U . . .
C311 C 0.7766(7) 0.242(2) 1.0754(9) 0.125(14) Uani 1 1 d . . . . .
H311 H 0.783352 0.278285 1.091530 0.150 Uiso 1 1 calc R U . K 4
C302 C 0.8328(5) -0.026(2) 1.0478(9) 0.129(10) Uani 1 1 d . U . . .
H302 H 0.828459 0.020417 1.059882 0.155 Uiso 1 1 calc R U . . .
C9A C 0.5242(4) 0.5998(14) 0.7585(7) 0.077(10) Uani 0.6217 1 d D U P I 1
H9A H 0.520044 0.637114 0.773898 0.093 Uiso 0.6217 1 calc R U P I 1
C14A C 0.5156(6) 0.524(2) 0.8144(9) 0.089(13) Uani 0.6217 1 d D U P I 1
H14A H 0.505734 0.557937 0.802433 0.133 Uiso 0.6217 1 calc . U P L 1
H14B H 0.524465 0.566362 0.824737 0.133 Uiso 0.6217 1 calc . U P M 1
H14C H 0.511625 0.487654 0.831159 0.133 Uiso 0.6217 1 calc . U P N 1
C10A C 0.5282(4) 0.6370(16) 0.7302(7) 0.090(11) Uani 0.6217 1 d D U P I 1
H10A H 0.527015 0.699403 0.726284 0.108 Uiso 0.6217 1 calc R U P I 1
C341 C 0.6831(5) 0.373(3) 0.6750(11) 0.155(19) Uani 1 1 d . . . . .
H341 H 0.688860 0.333322 0.662575 0.186 Uiso 1 1 calc R U . . .
C15A C 0.5465(6) 0.469(3) 0.6639(9) 0.090(13) Uani 0.6217 1 d D U P I 1
H15A H 0.541288 0.433851 0.644852 0.135 Uiso 0.6217 1 calc . U P O 1
H15B H 0.559180 0.467790 0.665805 0.135 Uiso 0.6217 1 calc . U P P 1
H15C H 0.542394 0.530618 0.661466 0.135 Uiso 0.6217 1 calc . U P Q 1
C13A C 0.5087(4) 0.3214(17) 0.7069(8) 0.076(10) Uani 0.6217 1 d D U P I 1
H13A H 0.503759 0.377035 0.714235 0.091 Uiso 0.6217 1 calc R U P I 1
H13B H 0.513264 0.335339 0.686658 0.091 Uiso 0.6217 1 calc R U P I 1
I315 I 0.41068(16) 0.5046(5) 0.2360(2) 0.138(5) Uani 0.5167 1 d D . P A 2
Zn38 Zn 0.39542(14) 0.6514(6) 0.2390(2) 0.0763(11) Uani 0.5167 1 d D . P A 2
I316 I 0.36348(14) 0.6688(9) 0.2424(3) 0.152(5) Uani 0.5167 1 d D . P A 2
I309 I 0.58033(5) 0.00991(11) 0.55484(4) 0.1479(13) Uani 1 1 d . . . R 2
Zn35 Zn 0.56384(6) 0.15391(19) 0.55617(7) 0.0863(12) Uani 1 1 d . . . R 2
I310 I 0.53280(4) 0.1638(2) 0.56630(5) 0.1356(11) Uani 1 1 d . . . R 2
I403 I 0.74198(19) -0.4848(7) 0.8941(3) 0.175(6) Uani 0.5016 1 d D . P F 2
Zn42 Zn 0.72716(17) -0.3349(7) 0.8957(2) 0.127(9) Uani 0.5016 1 d D . P F 2
I404 I 0.69635(15) -0.3161(12) 0.9041(4) 0.168(6) Uani 0.5016 1 d D . P F 2
I515 I 0.3952(7) 0.508(4) 0.2314(14) 0.080 Uiso 0.0378 1 d . U P A 3
I516 I 0.3607(7) 0.706(4) 0.2311(15) 0.080 Uiso 0.0378 1 d . U P A 3
Zn58 Zn 0.3838(16) 0.665(7) 0.2401(7) 0.080 Uiso 0.0378 1 d D U P A 3
I407 I 0.7285(2) 0.4779(9) 0.7651(7) 0.228(9) Uani 0.431(16) 1 d D . P G 2
Zn44 Zn 0.71775(18) 0.3985(8) 0.7120(6) 0.174(12) Uani 0.431(16) 1 d D . P G 2
I408 I 0.72903(18) 0.4292(9) 0.6594(6) 0.211(7) Uani 0.431(16) 1 d D . P G 2
I405 I 0.7762(3) -0.4697(11) 0.6083(5) 0.217(9) Uani 0.3527 1 d D U P H 2
Zn43 Zn 0.7507(2) -0.3690(13) 0.5892(4) 0.136(7) Uani 0.3527 1 d D U P H 2
I406 I 0.7205(2) -0.4130(8) 0.5615(3) 0.209(8) Uani 0.3527 1 d D U P H 2
I505 I 0.7917(3) -0.4393(14) 0.6388(5) 0.080 Uiso 0.089 1 d . U P H 3
I506 I 0.7412(3) -0.4595(14) 0.5702(5) 0.080 Uiso 0.089 1 d . U P H 3
Zn53 Zn 0.7659(6) -0.374(3) 0.6051(11) 0.080 Uiso 0.089 1 d . U P H 3
I418 I 0.3915(3) 0.5924(13) -0.1024(5) 0.080 Uiso 0.097(2) 1 d . U P D 3
I417 I 0.4470(3) 0.5181(14) -0.0573(5) 0.080 Uiso 0.097(2) 1 d . U P D 3
Zn49 Zn 0.4208(6) 0.621(3) -0.0754(11) 0.080 Uiso 0.097(2) 1 d . U P D 3
I401 I 0.8937(2) -0.0414(12) 1.1132(4) 0.080 Uiso 0.107(2) 1 d D U P C 2
Zn41 Zn 0.8830(2) -0.119(2) 1.0600(5) 0.080 Uiso 0.107(2) 1 d D U P C 2
I402 I 0.8959(2) -0.0779(12) 1.0099(4) 0.080 Uiso 0.107(2) 1 d D U P C 2
I411 I 0.6014(2) 0.0213(7) 0.2646(3) 0.177(6) Uani 0.4629 1 d D U P B 2
Zn46 Zn 0.57904(19) 0.1423(8) 0.2471(2) 0.119(6) Uani 0.4629 1 d D U P B 2
I412 I 0.54915(15) 0.1064(7) 0.2167(3) 0.157(5) Uani 0.4629 1 d D U P B 2
I511 I 0.6071(10) 0.037(5) 0.2753(14) 0.080 Uiso 0.0531 1 d . U P B 3
I512 I 0.5498(6) 0.115(4) 0.2276(11) 0.080 Uiso 0.0531 1 d . U P B 3
Zn56 Zn 0.580(2) 0.130(7) 0.251(2) 0.080 Uiso 0.0531 1 d D U P B 3
I414 I 0.5537(4) 0.9114(19) 0.3199(6) 0.193(19) Uani 0.0777 1 d D U P E 2
Zn47 Zn 0.5473(2) 0.9026(12) 0.3782(6) 0.0722(11) Uani 0.0777 1 d D . P E 2
I413 I 0.5690(3) 0.9863(16) 0.4189(6) 0.092(8) Uani 0.0777 1 d D U P E 2
Zn57 Zn 0.5501(4) 0.899(2) 0.3644(10) 0.080 Uiso 0.094 1 d D U P E 3
I514 I 0.5623(3) 0.9112(14) 0.3135(5) 0.080 Uiso 0.094 1 d . U P E 3
I513 I 0.5598(3) 0.9838(15) 0.4146(6) 0.080 Uiso 0.094 1 d . U P E 3
C4B C 0.6770(12) 0.269(5) 0.588(3) 0.080 Uiso 0.1126 1 d D U P . .
C5B C 0.6594(12) 0.280(5) 0.577(3) 0.080 Uiso 0.1126 1 d D U P . .
C2B C 0.6814(14) 0.426(6) 0.583(4) 0.080 Uiso 0.1126 1 d D U P . .
H2B H 0.688948 0.476168 0.584765 0.096 Uiso 0.1126 1 calc R U P . .
C6B C 0.6527(12) 0.364(6) 0.569(4) 0.080 Uiso 0.1126 1 d D U P . .
H6B H 0.640663 0.371566 0.561608 0.096 Uiso 0.1126 1 calc R U P . .
C3B C 0.6881(12) 0.342(7) 0.591(4) 0.080 Uiso 0.1126 1 d D U P . .
H3B H 0.700183 0.333873 0.599083 0.096 Uiso 0.1126 1 calc R U P . .
C1B C 0.6638(15) 0.437(5) 0.572(4) 0.080 Uiso 0.1126 1 d D U P . .
H1B H 0.659300 0.494974 0.566016 0.096 Uiso 0.1126 1 calc R U P . .
C7B C 0.6827(11) 0.174(5) 0.596(3) 0.080 Uiso 0.1126 1 d D U P . .
C10B C 0.6982(17) 0.009(6) 0.611(3) 0.080 Uiso 0.1126 1 d D U P . .
H10B H 0.703483 -0.047972 0.615766 0.096 Uiso 0.1126 1 calc R U P . .
C13B C 0.6478(17) 0.199(7) 0.574(4) 0.080 Uiso 0.1126 1 d D U P . .
H13C H 0.654068 0.146362 0.567457 0.096 Uiso 0.1126 1 calc R U P . .
H13D H 0.644375 0.185041 0.595383 0.096 Uiso 0.1126 1 calc R U P . .
C9B C 0.6994(14) 0.049(7) 0.581(3) 0.080 Uiso 0.1126 1 d D U P . .
H9B H 0.705444 0.020940 0.566089 0.096 Uiso 0.1126 1 calc R U P . .
C12B C 0.6815(12) 0.133(7) 0.625(2) 0.080 Uiso 0.1126 1 d D U P . .
C11B C 0.6893(16) 0.051(7) 0.632(2) 0.080 Uiso 0.1126 1 d D U P . .
H11B H 0.688670 0.022931 0.652670 0.096 Uiso 0.1126 1 calc R U P . .
O1B O 0.6326(14) 0.215(9) 0.550(3) 0.080 Uiso 0.1126 1 d D U P . .
H1BA H 0.629307 0.166547 0.540939 0.120 Uiso 0.1126 1 calc R U P . .
O3B O 0.6725(15) 0.179(7) 0.645(3) 0.080 Uiso 0.1126 1 d D U P . .
O2B O 0.6915(15) 0.181(8) 0.546(2) 0.080 Uiso 0.1126 1 d D U P . .
C8B C 0.6916(13) 0.132(7) 0.5737(19) 0.080 Uiso 0.1126 1 d D U P . .
C802 C 0.5212(6) 0.243(4) 0.3502(10) 0.104(15) Uani 0.3985 1 d D U P . .
H80A H 0.526430 0.213395 0.333001 0.124 Uiso 0.3985 1 calc R U P . .
H80B H 0.526375 0.303783 0.353604 0.124 Uiso 0.3985 1 calc R U P . .
C803 C 0.5254(6) 0.189(3) 0.3820(12) 0.106(15) Uani 0.3985 1 d D U P . .
H80C H 0.538145 0.187742 0.389388 0.127 Uiso 0.3985 1 calc R U P . .
H80D H 0.521292 0.127162 0.378099 0.127 Uiso 0.3985 1 calc R U P . .
C804 C 0.5167(7) 0.232(4) 0.4087(9) 0.111(15) Uani 0.3985 1 d D U P . .
H80E H 0.521642 0.292174 0.414086 0.133 Uiso 0.3985 1 calc R U P . .
H80F H 0.519010 0.194945 0.428649 0.133 Uiso 0.3985 1 calc R U P . .
C805 C 0.4969(6) 0.240(4) 0.3971(11) 0.112(15) Uani 0.3985 1 d D U P . .
H80G H 0.491874 0.179363 0.393202 0.134 Uiso 0.3985 1 calc R U P . .
H80H H 0.491580 0.268711 0.414316 0.134 Uiso 0.3985 1 calc R U P . .
C806 C 0.4929(6) 0.295(4) 0.3656(13) 0.117(16) Uani 0.3985 1 d D U P . .
H80I H 0.497310 0.356853 0.369785 0.141 Uiso 0.3985 1 calc R U P . .
H80J H 0.480193 0.298291 0.358273 0.141 Uiso 0.3985 1 calc R U P . .
C801 C 0.5015(6) 0.252(4) 0.3389(9) 0.109(15) Uani 0.3985 1 d D U P . .
H80K H 0.496449 0.191701 0.333642 0.131 Uiso 0.3985 1 calc R U P . .
H80L H 0.499137 0.288578 0.318852 0.131 Uiso 0.3985 1 calc R U P . .
C824 C 0.3558(7) 0.336(3) 0.1237(8) 0.082(13) Uani 0.3505 1 d D U P S 1
H82A H 0.364649 0.352730 0.110402 0.099 Uiso 0.3505 1 calc R U P S 1
H82B H 0.345423 0.314313 0.108681 0.099 Uiso 0.3505 1 calc R U P S 1
C819 C 0.3629(8) 0.260(3) 0.1472(12) 0.103(15) Uani 0.3505 1 d D U P S 1
H81A H 0.366600 0.209670 0.134778 0.123 Uiso 0.3505 1 calc R U P S 1
H81B H 0.353696 0.239019 0.158839 0.123 Uiso 0.3505 1 calc R U P S 1
C820 C 0.3785(7) 0.294(4) 0.1721(13) 0.108(16) Uani 0.3505 1 d D U P S 1
H82C H 0.382613 0.244894 0.187603 0.129 Uiso 0.3505 1 calc R U P S 1
H82D H 0.388079 0.310264 0.160654 0.129 Uiso 0.3505 1 calc R U P S 1
C821 C 0.3735(8) 0.375(4) 0.1911(9) 0.101(15) Uani 0.3505 1 d D U P S 1
H82E H 0.364820 0.356555 0.204539 0.121 Uiso 0.3505 1 calc R U P S 1
H82F H 0.383865 0.397069 0.205949 0.121 Uiso 0.3505 1 calc R U P S 1
C822 C 0.3659(8) 0.451(3) 0.1682(12) 0.103(15) Uani 0.3505 1 d D U P S 1
H82G H 0.375190 0.476100 0.157491 0.123 Uiso 0.3505 1 calc R U P S 1
H82H H 0.361686 0.498985 0.181096 0.123 Uiso 0.3505 1 calc R U P S 1
C823 C 0.3509(7) 0.419(4) 0.1419(12) 0.098(15) Uani 0.3505 1 d D U P S 1
H82I H 0.347533 0.467747 0.126157 0.118 Uiso 0.3505 1 calc R U P S 1
H82J H 0.340812 0.404429 0.152323 0.118 Uiso 0.3505 1 calc R U P S 1
C15B C 0.668(3) 0.131(13) 0.672(4) 0.080 Uiso 0.1126 1 d D U P . .
H15D H 0.675249 0.152424 0.692590 0.120 Uiso 0.1126 1 calc . U P . .
H15E H 0.670342 0.066747 0.669870 0.120 Uiso 0.1126 1 calc . U P . .
H15F H 0.655846 0.139716 0.673485 0.120 Uiso 0.1126 1 calc . U P . .
C818 C 0.5007(5) 0.856(3) 0.5191(15) 0.080 Uiso 0.3709 1 d D U P . .
H81C H 0.488838 0.870854 0.507863 0.096 Uiso 0.3709 1 calc R U P . .
H81D H 0.500745 0.858980 0.542890 0.096 Uiso 0.3709 1 calc R U P . .
C817 C 0.5135(5) 0.925(2) 0.5099(14) 0.080 Uiso 0.3709 1 d D U P . .
H81E H 0.510827 0.984591 0.518374 0.096 Uiso 0.3709 1 calc R U P . .
H81F H 0.512040 0.929424 0.485923 0.096 Uiso 0.3709 1 calc R U P . .
C816 C 0.5324(5) 0.900(3) 0.5238(14) 0.080 Uiso 0.3709 1 d D U P . .
H81G H 0.534198 0.902353 0.547900 0.096 Uiso 0.3709 1 calc R U P . .
H81H H 0.540287 0.944571 0.516373 0.096 Uiso 0.3709 1 calc R U P . .
C815 C 0.5366(5) 0.806(3) 0.5125(14) 0.080 Uiso 0.3709 1 d D U P . .
H81I H 0.548787 0.790708 0.521837 0.096 Uiso 0.3709 1 calc R U P . .
H81J H 0.535389 0.804823 0.488501 0.096 Uiso 0.3709 1 calc R U P . .
C814 C 0.5242(6) 0.737(2) 0.5239(14) 0.080 Uiso 0.3709 1 d D U P . .
H81K H 0.526952 0.676979 0.516536 0.096 Uiso 0.3709 1 calc R U P . .
H81L H 0.525897 0.737141 0.547947 0.096 Uiso 0.3709 1 calc R U P . .
C813 C 0.5053(5) 0.760(3) 0.5099(14) 0.080 Uiso 0.3709 1 d D U P . .
H81M H 0.497521 0.717486 0.518438 0.096 Uiso 0.3709 1 calc R U P . .
H81N H 0.503331 0.754726 0.485935 0.096 Uiso 0.3709 1 calc R U P . .
C810 C 0.7058(9) 0.402(4) 0.8468(12) 0.110(17) Uani 0.3245 1 d D U P . .
H81O H 0.716664 0.425262 0.859821 0.132 Uiso 0.3245 1 calc R U P . .
H81P H 0.697582 0.390134 0.861880 0.132 Uiso 0.3245 1 calc R U P . .
C811 C 0.6981(8) 0.473(3) 0.8218(14) 0.096(16) Uani 0.3245 1 d D U P . .
H81Q H 0.694340 0.524946 0.833454 0.116 Uiso 0.3245 1 calc R U P . .
H81R H 0.707104 0.493030 0.809545 0.116 Uiso 0.3245 1 calc R U P . .
C812 C 0.6825(6) 0.436(4) 0.7979(12) 0.083(15) Uani 0.3245 1 d D U P . .
H81S H 0.678491 0.482443 0.781249 0.100 Uiso 0.3245 1 calc R U P . .
H81T H 0.672887 0.423526 0.809782 0.100 Uiso 0.3245 1 calc R U P . .
C807 C 0.6871(7) 0.351(4) 0.7809(11) 0.091(15) Uani 0.3245 1 d D U P . .
H80M H 0.676584 0.327070 0.766836 0.110 Uiso 0.3245 1 calc R U P . .
H80N H 0.695706 0.364955 0.766745 0.110 Uiso 0.3245 1 calc R U P . .
C808 C 0.6946(8) 0.279(3) 0.8056(15) 0.102(16) Uani 0.3245 1 d D U P . .
H80O H 0.685348 0.256747 0.817006 0.123 Uiso 0.3245 1 calc R U P . .
H80P H 0.698673 0.227489 0.793834 0.123 Uiso 0.3245 1 calc R U P . .
C809 C 0.7098(7) 0.313(4) 0.8308(15) 0.106(17) Uani 0.3245 1 d D U P . .
H80Q H 0.719971 0.322057 0.820106 0.127 Uiso 0.3245 1 calc R U P . .
H80R H 0.712805 0.267662 0.848022 0.127 Uiso 0.3245 1 calc R U P . .
C14B C 0.706(2) 0.171(14) 0.530(4) 0.080 Uiso 0.1126 1 d D U P . .
H14D H 0.716831 0.167812 0.546680 0.120 Uiso 0.1126 1 calc . U P . .
H14E H 0.707000 0.222919 0.516070 0.120 Uiso 0.1126 1 calc . U P . .
H14F H 0.705126 0.116454 0.517094 0.120 Uiso 0.1126 1 calc . U P . .

loop_
_atom_site_aniso_label
_atom_site_aniso_U_11
_atom_site_aniso_U_22
_atom_site_aniso_U_33
_atom_site_aniso_U_23
_atom_site_aniso_U_13
_atom_site_aniso_U_12
I415 0.100(3) 0.034(2) 0.041(3) 0.0052(16) 0.020(2) -0.0057(19)
I312 0.086(3) 0.066(3) 0.073(3) -0.028(3) 0.044(2) -0.030(2)
I301 0.1125(16) 0.0418(8) 0.0962(14) -0.0129(8) 0.0171(11) -0.0026(9)
I311 0.136(6) 0.035(3) 0.072(5) 0.013(3) 0.046(3) 0.027(3)
I318 0.147(2) 0.0700(12) 0.0699(11) -0.0207(9) 0.0303(12) -0.0231(12)
I314 0.135(2) 0.0376(9) 0.1000(15) -0.0016(9) 0.0433(13) -0.0105(10)
I302 0.157(2) 0.0486(10) 0.0890(15) 0.0081(9) 0.0390(14) -0.0008(11)
I317 0.180(3) 0.0425(9) 0.0910(14) 0.0131(9) 0.0426(15) 0.0113(12)
I313 0.1285(19) 0.0452(9) 0.0848(14) -0.0301(9) -0.0022(13) 0.0036(10)
I416 0.060(3) 0.080(4) 0.074(4) 0.016(3) 0.014(2) -0.010(2)
I303 0.122(4) 0.057(4) 0.099(5) 0.009(3) 0.027(3) 0.004(2)
I307 0.080(3) 0.0490(18) 0.094(3) -0.0068(17) 0.0146(18) -0.0044(15)
I304 0.074(3) 0.117(4) 0.078(4) 0.018(3) 0.016(3) -0.020(3)
I308 0.136(4) 0.071(3) 0.079(3) 0.0043(19) 0.042(2) 0.013(2)
I305 0.128(3) 0.070(3) 0.079(3) -0.010(2) 0.035(2) -0.023(2)
I306 0.192(5) 0.059(3) 0.088(3) 0.011(2) 0.050(3) 0.023(3)
Zn36 0.086(6) 0.035(6) 0.058(7) 0.005(5) 0.038(5) 0.003(4)
Zn39 0.151(4) 0.0311(14) 0.0475(17) -0.0053(12) 0.038(2) -0.006(2)
Zn48 0.137(4) 0.0398(18) 0.0556(18) -0.0040(13) 0.0254(19) -0.011(2)
Zn37 0.123(3) 0.0270(14) 0.065(2) -0.0073(15) 0.012(2) -0.0008(16)
Zn32 0.068(5) 0.072(9) 0.056(8) -0.011(6) 0.015(5) -0.020(5)
Zn31 0.121(3) 0.0357(16) 0.084(3) -0.0052(17) 0.024(2) -0.0018(18)
Zn33 0.150(7) 0.046(7) 0.062(5) -0.002(4) 0.025(6) -0.007(5)
Zn34 0.077(5) 0.044(4) 0.075(4) 0.002(3) 0.021(3) 0.000(3)
N327 0.098(15) 0.044(9) 0.050(10) 0.006(7) 0.028(10) 0.010(9)
N324 0.15(2) 0.037(9) 0.057(11) 0.014(8) 0.012(12) 0.012(11)
N315 0.125(18) 0.032(8) 0.032(8) 0.001(6) 0.019(9) -0.008(9)
N336 0.179(18) 0.039(7) 0.041(7) -0.014(6) 0.040(10) -0.013(9)
N333 0.19(2) 0.026(8) 0.027(7) -0.004(6) 0.047(10) 0.003(10)
N322 0.105(14) 0.032(6) 0.034(6) 0.001(5) 0.019(8) 0.000(7)
N317 0.116(17) 0.033(9) 0.058(11) -0.004(8) 0.034(11) -0.001(10)
N323 0.177(18) 0.036(7) 0.039(7) -0.008(6) 0.042(9) -0.011(9)
N320 0.145(16) 0.020(5) 0.031(6) -0.012(5) 0.033(8) -0.005(7)
N326 0.19(3) 0.028(8) 0.030(8) 0.005(6) 0.028(12) 0.007(12)
N318 0.15(2) 0.038(9) 0.033(8) 0.011(7) 0.013(11) 0.001(11)
N328 0.18(2) 0.025(8) 0.032(8) -0.001(6) 0.028(10) 0.000(10)
N335 0.110(17) 0.045(10) 0.080(14) -0.009(10) 0.022(12) 0.001(10)
N321 0.130(16) 0.021(6) 0.036(6) -0.006(5) 0.025(8) -0.003(7)
N316 0.110(16) 0.050(10) 0.050(10) -0.020(8) 0.026(10) -0.013(10)
N332 0.16(2) 0.044(10) 0.055(11) -0.023(8) 0.051(12) -0.035(11)
N310 0.116(16) 0.053(10) 0.040(9) 0.003(8) 0.026(9) 0.002(10)
N314 0.112(18) 0.065(12) 0.051(10) -0.020(9) 0.016(11) 0.013(12)
N325 0.17(3) 0.030(9) 0.093(16) 0.009(10) -0.033(16) -0.030(12)
N311 0.20(3) 0.027(9) 0.057(11) -0.003(8) 0.049(14) -0.016(12)
N309 0.107(16) 0.046(10) 0.050(10) -0.013(8) 0.021(10) -0.004(9)
N319 0.18(2) 0.029(8) 0.037(9) 0.011(7) 0.022(11) -0.011(11)
C357 0.103(17) 0.031(9) 0.037(9) 0.005(7) 0.012(10) -0.002(10)
C343 0.100(18) 0.021(8) 0.044(10) -0.007(7) 0.013(11) -0.009(10)
N330 0.105(17) 0.038(10) 0.079(13) -0.021(9) 0.028(12) -0.006(10)
N302 0.13(2) 0.060(12) 0.065(13) -0.009(10) 0.018(13) 0.000(13)
N301 0.146(15) 0.073(12) 0.061(11) -0.017(9) 0.024(10) -0.003(11)
C388 0.16(3) 0.023(9) 0.041(11) -0.003(8) 0.018(14) -0.007(12)
N312 0.116(18) 0.063(13) 0.060(12) 0.002(10) 0.012(12) 0.007(12)
C370 0.102(17) 0.029(9) 0.047(11) -0.013(8) 0.018(11) 0.003(10)
N334 0.15(2) 0.047(11) 0.074(13) -0.019(10) 0.035(13) -0.014(12)
N308 0.104(16) 0.043(10) 0.078(13) -0.023(9) 0.025(11) 0.013(10)
C379 0.12(2) 0.040(11) 0.041(11) 0.001(9) 0.026(12) -0.017(12)
C365 0.157(19) 0.038(9) 0.049(8) -0.003(6) 0.043(10) -0.001(10)
C360 0.100(15) 0.027(6) 0.035(7) -0.001(5) 0.020(9) -0.006(7)
C364 0.144(18) 0.039(7) 0.034(8) 0.010(6) 0.039(10) 0.004(9)
C344 0.087(17) 0.048(12) 0.049(11) -0.008(9) 0.008(11) 0.006(11)
N307 0.131(19) 0.059(12) 0.057(11) -0.009(9) 0.024(12) -0.020(12)
N306 0.116(13) 0.060(11) 0.069(11) -0.014(8) 0.028(11) -0.009(10)
C368 0.16(3) 0.022(10) 0.081(17) 0.004(10) -0.004(17) 0.008(13)
C321 0.108(19) 0.039(10) 0.056(12) -0.021(9) 0.021(12) -0.015(11)
C326 0.12(2) 0.049(12) 0.047(12) 0.012(10) 0.008(12) 0.002(13)
C349 0.093(19) 0.048(12) 0.058(13) -0.013(10) 0.015(12) -0.003(12)
C348 0.12(2) 0.056(13) 0.037(10) 0.021(9) 0.025(12) -0.005(13)
C345 0.12(2) 0.047(11) 0.025(8) -0.013(8) 0.017(10) -0.005(12)
C381 0.15(3) 0.021(9) 0.072(15) -0.009(9) 0.037(16) -0.016(12)
N331 0.168(18) 0.045(7) 0.054(9) -0.022(7) 0.040(10) -0.017(10)
N313 0.100(13) 0.039(9) 0.101(15) -0.001(9) 0.008(10) 0.007(9)
C355 0.17(3) 0.059(13) 0.026(9) 0.011(9) 0.038(12) -0.001(15)
N329 0.117(19) 0.062(13) 0.054(11) -0.001(9) 0.033(13) 0.003(13)
C399 0.113(19) 0.026(9) 0.050(11) -0.001(8) 0.022(11) 0.005(10)
N304 0.13(2) 0.078(14) 0.058(12) -0.014(11) 0.027(12) -0.012(13)
C397 0.15(2) 0.023(9) 0.060(13) 0.003(9) 0.040(14) -0.007(11)
C363 0.135(18) 0.036(7) 0.054(9) -0.008(7) 0.038(10) -0.003(9)
C362 0.14(2) 0.039(8) 0.035(7) 0.001(6) 0.024(9) -0.006(10)
C354 0.11(2) 0.047(12) 0.063(14) -0.003(10) 0.036(13) -0.006(12)
C327 0.12(2) 0.026(9) 0.047(11) -0.005(8) 0.018(12) -0.011(10)
C375 0.13(3) 0.056(14) 0.064(14) -0.031(12) 0.040(15) -0.015(15)
C380 0.105(19) 0.039(11) 0.039(10) 0.008(8) 0.015(11) 0.004(11)
C353 0.15(3) 0.027(9) 0.042(11) -0.022(8) 0.030(13) -0.004(12)
N303 0.13(2) 0.034(10) 0.089(15) 0.007(9) 0.040(14) 0.005(11)
C332 0.11(2) 0.038(12) 0.13(3) -0.036(15) 0.012(18) -0.001(13)
C393 0.17(2) 0.033(8) 0.043(9) -0.005(7) 0.044(11) -0.012(10)
C308 0.088(18) 0.076(16) 0.053(13) -0.008(11) 0.020(12) 0.006(13)
C406 0.19(2) 0.038(7) 0.031(8) -0.015(6) 0.039(11) -0.020(11)
C303 0.126(16) 0.103(18) 0.093(16) -0.056(14) 0.016(13) -0.005(14)
O3A 0.095(17) 0.050(13) 0.082(16) 0.023(12) 0.028(13) -0.005(12)
C390 0.16(3) 0.046(12) 0.042(11) -0.007(10) -0.002(14) 0.016(14)
C389 0.12(2) 0.046(12) 0.043(11) -0.008(9) -0.006(13) -0.003(13)
C372 0.17(3) 0.048(12) 0.028(9) 0.010(9) 0.021(12) 0.010(14)
C342 0.14(2) 0.027(9) 0.033(9) 0.008(7) 0.002(11) 0.008(11)
C306 0.093(19) 0.071(16) 0.065(14) 0.007(12) 0.019(13) -0.008(14)
C378 0.14(3) 0.058(14) 0.056(13) -0.015(11) 0.045(15) -0.025(15)
C371 0.12(2) 0.027(10) 0.080(16) -0.009(10) 0.025(14) -0.011(11)
C361 0.119(18) 0.033(7) 0.042(8) 0.001(6) 0.028(10) -0.002(9)
C316 0.121(14) 0.053(12) 0.056(12) -0.014(9) 0.036(11) -0.008(11)
C404 0.15(2) 0.050(9) 0.044(8) -0.009(6) 0.033(11) -0.014(11)
C395 0.17(2) 0.045(9) 0.049(9) -0.009(7) 0.032(11) 0.004(11)
C398 0.109(19) 0.038(11) 0.061(13) -0.021(10) 0.032(12) -0.013(11)
C324 0.080(16) 0.070(15) 0.054(12) 0.005(11) 0.015(11) -0.024(12)
C325 0.12(2) 0.016(8) 0.062(13) 0.013(8) 0.030(13) 0.006(10)
C392 0.20(2) 0.038(9) 0.052(9) -0.011(7) 0.053(12) -0.016(11)
C387 0.11(2) 0.045(12) 0.084(17) -0.005(11) 0.034(15) -0.006(12)
C394 0.17(2) 0.037(8) 0.052(9) -0.006(7) 0.032(11) 0.001(11)
N305 0.16(3) 0.080(17) 0.080(16) 0.016(14) 0.055(17) -0.018(18)
C369 0.18(3) 0.024(9) 0.035(10) 0.007(8) 0.026(13) 0.007(12)
C384 0.19(3) 0.037(12) 0.059(14) -0.025(10) 0.030(16) -0.011(15)
O2A 0.12(2) 0.036(11) 0.073(15) -0.020(11) 0.012(14) 0.015(12)
C367 0.17(2) 0.019(7) 0.068(10) 0.001(6) 0.046(11) -0.007(10)
C356 0.13(2) 0.051(12) 0.037(10) 0.005(9) 0.020(12) -0.012(13)
C319 0.15(3) 0.048(13) 0.088(19) 0.009(13) 0.040(18) -0.001(15)
C403 0.14(2) 0.040(11) 0.052(12) 0.013(9) 0.020(13) 0.003(12)
C328 0.13(2) 0.040(12) 0.073(15) -0.014(11) 0.025(15) 0.009(13)
C352 0.10(2) 0.034(10) 0.056(12) -0.013(9) 0.014(12) 0.004(11)
C396 0.16(3) 0.032(10) 0.062(13) -0.019(9) 0.048(15) -0.032(13)
C402 0.20(3) 0.031(11) 0.060(14) 0.019(10) 0.031(17) -0.001(15)
C385 0.13(3) 0.077(18) 0.045(12) -0.005(11) -0.003(14) 0.012(17)
C313 0.15(3) 0.069(16) 0.051(13) -0.009(11) 0.024(15) 0.025(17)
C322 0.14(3) 0.051(13) 0.061(14) -0.007(11) 0.015(15) 0.011(14)
C386 0.15(3) 0.047(13) 0.058(14) -0.024(11) 0.038(16) -0.009(15)
C334 0.11(2) 0.033(11) 0.088(17) -0.017(11) 0.012(15) 0.013(11)
C401 0.11(2) 0.049(13) 0.093(19) -0.012(13) 0.025(16) -0.007(13)
C373 0.10(2) 0.065(16) 0.090(19) -0.009(14) 0.032(16) 0.002(15)
C339 0.103(15) 0.051(12) 0.063(12) -0.006(9) 0.015(10) -0.007(10)
C346 0.083(17) 0.061(14) 0.083(16) -0.031(12) 0.022(13) -0.003(12)
C376 0.20(4) 0.09(2) 0.09(2) -0.038(18) 0.08(3) -0.02(2)
C5A 0.11(2) 0.024(12) 0.065(16) -0.009(11) 0.048(15) -0.010(13)
C374 0.16(3) 0.054(15) 0.083(19) -0.023(13) 0.021(19) -0.013(17)
C309 0.13(3) 0.078(19) 0.082(19) -0.035(15) 0.042(18) -0.016(18)
C405 0.17(2) 0.041(8) 0.040(8) -0.003(7) 0.037(11) -0.013(11)
C7A 0.088(18) 0.030(13) 0.062(15) -0.002(12) 0.016(14) 0.003(13)
C358 0.19(3) 0.027(10) 0.054(13) -0.009(9) 0.043(16) 0.002(13)
C391 0.21(2) 0.049(8) 0.032(8) -0.023(7) 0.044(11) -0.017(11)
C329 0.15(3) 0.042(12) 0.061(14) 0.011(10) 0.032(15) 0.000(14)
C4A 0.091(18) 0.027(12) 0.049(14) -0.006(11) 0.029(13) -0.006(12)
C323 0.18(3) 0.041(12) 0.065(15) -0.008(11) 0.046(17) -0.008(15)
C3A 0.083(19) 0.028(12) 0.038(13) 0.008(10) 0.027(13) -0.009(12)
C408 0.25(2) 0.044(8) 0.032(9) -0.015(7) 0.046(13) 0.002(12)
C347 0.16(3) 0.055(15) 0.068(16) -0.028(12) 0.048(19) -0.019(17)
C366 0.20(2) 0.041(8) 0.056(10) -0.001(7) 0.046(13) -0.003(11)
O1A 0.13(2) 0.044(12) 0.056(13) -0.030(10) 0.041(14) -0.023(13)
C400 0.26(4) 0.027(11) 0.066(16) -0.003(10) 0.05(2) 0.000(17)
C336 0.18(3) 0.053(15) 0.080(19) 0.001(14) 0.03(2) 0.005(18)
C330 0.33(5) 0.041(13) 0.058(15) 0.024(12) 0.07(2) 0.02(2)
C359 0.21(3) 0.035(11) 0.047(12) 0.010(9) 0.054(16) -0.001(15)
C318 0.125(16) 0.063(13) 0.080(14) -0.024(11) 0.030(12) -0.010(11)
C335 0.19(3) 0.038(12) 0.10(2) -0.010(13) 0.08(2) 0.003(16)
C317 0.118(14) 0.069(14) 0.071(14) -0.023(11) 0.030(12) -0.006(11)
C331 0.21(3) 0.035(11) 0.053(13) 0.017(10) 0.049(17) 0.016(15)
C1A 0.12(2) 0.029(13) 0.062(17) 0.018(12) 0.050(16) 0.015(15)
C12A 0.078(18) 0.043(14) 0.071(17) 0.021(13) 0.010(15) -0.005(14)
C307 0.16(3) 0.049(13) 0.059(14) -0.003(11) 0.039(17) -0.006(17)
C382 0.12(3) 0.048(14) 0.12(2) -0.015(15) 0.018(19) 0.004(15)
C333 0.18(3) 0.050(14) 0.072(17) 0.002(12) 0.020(18) 0.016(17)
C320 0.17(3) 0.050(14) 0.078(18) 0.008(13) 0.020(19) -0.022(17)
C6A 0.14(2) 0.029(14) 0.056(16) 0.000(12) 0.044(17) -0.014(16)
C312 0.24(5) 0.043(14) 0.081(19) 0.016(14) 0.06(2) 0.02(2)
C377 0.12(3) 0.064(17) 0.11(2) -0.021(16) 0.03(2) -0.003(17)
C301 0.133(16) 0.119(18) 0.111(18) -0.071(15) 0.001(14) 0.006(15)
C383 0.27(5) 0.043(14) 0.068(18) -0.035(13) 0.07(3) -0.04(2)
C340 0.106(15) 0.14(3) 0.13(2) -0.08(2) -0.002(15) 0.012(17)
C350 0.15(3) 0.11(3) 0.12(3) -0.09(2) 0.03(2) -0.02(2)
C407 0.26(3) 0.028(8) 0.046(9) -0.008(7) 0.067(13) 0.000(13)
C304 0.151(16) 0.124(19) 0.121(19) -0.081(16) 0.011(15) 0.006(16)
C8A 0.11(2) 0.021(12) 0.081(18) -0.018(12) 0.017(16) 0.006(13)
C11A 0.08(2) 0.028(14) 0.11(2) 0.026(15) -0.007(18) -0.003(14)
C314 0.117(15) 0.22(4) 0.19(3) -0.16(4) 0.038(16) -0.030(16)
C310 0.12(3) 0.09(2) 0.19(4) -0.07(3) 0.08(3) -0.02(2)
C337 0.101(15) 0.18(4) 0.24(4) -0.15(4) -0.018(18) 0.021(18)
C338 0.104(14) 0.11(2) 0.15(2) -0.09(2) -0.005(16) 0.020(15)
C305 0.154(17) 0.106(18) 0.116(17) -0.066(14) 0.009(15) 0.018(15)
C2A 0.10(2) 0.041(15) 0.059(16) -0.001(13) 0.028(16) 0.014(15)
C351 0.15(3) 0.09(2) 0.14(3) -0.07(2) 0.05(2) -0.01(2)
C315 0.121(16) 0.14(3) 0.13(2) -0.10(2) 0.043(15) -0.028(16)
C311 0.20(4) 0.08(2) 0.09(2) -0.031(18) 0.02(3) -0.01(3)
C302 0.136(17) 0.117(19) 0.127(19) -0.081(16) 0.003(15) 0.007(14)
C9A 0.10(2) 0.031(14) 0.10(2) -0.036(15) -0.005(19) 0.011(15)
C14A 0.10(3) 0.06(2) 0.11(3) -0.05(2) 0.02(2) 0.01(2)
C10A 0.10(2) 0.034(16) 0.12(3) 0.010(17) -0.01(2) 0.005(16)
C341 0.107(15) 0.15(3) 0.20(3) -0.11(3) 0.002(17) 0.016(17)
C15A 0.08(3) 0.07(3) 0.13(3) 0.01(2) 0.06(3) 0.00(2)
C13A 0.13(3) 0.025(14) 0.08(2) 0.001(14) 0.02(2) -0.011(16)
I315 0.321(13) 0.036(3) 0.064(4) 0.004(2) 0.051(6) 0.001(5)
Zn38 0.137(4) 0.0398(18) 0.0556(18) -0.0040(13) 0.0254(19) -0.011(2)
I316 0.265(12) 0.114(7) 0.078(5) 0.016(4) 0.032(6) -0.053(6)
I309 0.352(4) 0.0351(8) 0.0545(9) 0.0051(7) 0.0302(15) 0.0204(14)
Zn35 0.172(4) 0.0430(15) 0.0421(15) 0.0062(12) 0.0116(18) -0.0236(19)
I310 0.152(2) 0.176(3) 0.0742(12) 0.0473(14) 0.0091(13) -0.0562(19)
I403 0.394(19) 0.051(4) 0.080(4) 0.006(3) 0.043(9) -0.008(7)
Zn42 0.27(2) 0.053(8) 0.055(10) 0.010(7) 0.034(9) -0.019(9)
I404 0.235(12) 0.176(12) 0.100(7) 0.012(6) 0.045(7) -0.071(8)
I407 0.164(9) 0.086(6) 0.39(2) -0.131(10) -0.075(11) 0.033(6)
Zn44 0.134(15) 0.048(8) 0.32(3) -0.042(12) -0.026(15) 0.013(8)
I408 0.159(9) 0.075(6) 0.40(2) 0.108(9) 0.065(12) -0.002(5)
I405 0.37(2) 0.080(8) 0.263(19) 0.089(11) 0.243(16) 0.078(12)
Zn43 0.289(16) 0.042(11) 0.120(14) 0.006(9) 0.154(12) 0.005(12)
I406 0.49(2) 0.077(7) 0.052(4) -0.010(4) 0.026(7) -0.104(9)
I411 0.447(15) 0.039(3) 0.061(5) 0.023(3) 0.091(6) 0.032(5)
Zn46 0.314(14) 0.029(7) 0.028(5) -0.013(5) 0.068(7) -0.022(7)
I412 0.317(11) 0.080(6) 0.093(6) -0.066(5) 0.092(6) -0.043(6)
I414 0.10(2) 0.10(2) 0.41(6) -0.10(3) 0.11(3) -0.007(17)
Zn47 0.123(3) 0.0270(14) 0.065(2) -0.0073(15) 0.012(2) -0.0008(16)
I413 0.073(14) 0.105(18) 0.083(15) -0.027(13) -0.024(13) 0.000(14)
C802 0.12(3) 0.09(3) 0.09(3) 0.03(2) -0.04(2) -0.04(3)
C803 0.13(3) 0.08(3) 0.09(3) 0.04(2) -0.03(2) -0.04(3)
C804 0.14(3) 0.09(3) 0.10(3) 0.03(2) -0.03(2) -0.04(3)
C805 0.14(3) 0.10(3) 0.09(3) 0.02(2) -0.03(2) -0.04(3)
C806 0.13(3) 0.11(3) 0.10(3) 0.03(2) -0.03(2) -0.03(3)
C801 0.11(3) 0.10(3) 0.09(3) 0.04(3) -0.03(2) -0.04(3)
C824 0.10(3) 0.12(3) 0.04(2) 0.031(19) 0.040(19) -0.02(3)
C819 0.12(3) 0.13(3) 0.07(2) 0.04(2) 0.03(2) -0.02(3)
C820 0.11(3) 0.14(4) 0.08(3) 0.04(2) 0.02(2) -0.01(3)
C821 0.11(3) 0.13(4) 0.06(2) 0.04(2) 0.03(2) -0.03(3)
C822 0.13(4) 0.12(3) 0.06(2) 0.03(2) 0.02(2) -0.02(3)
C823 0.11(3) 0.13(3) 0.06(2) 0.01(2) 0.03(2) -0.01(3)
C810 0.09(3) 0.15(4) 0.09(3) -0.03(3) 0.01(2) -0.02(3)
C811 0.08(3) 0.13(4) 0.08(3) -0.04(2) 0.01(2) -0.03(3)
C812 0.06(3) 0.13(4) 0.07(3) -0.05(2) 0.03(2) -0.02(2)
C807 0.07(3) 0.13(4) 0.08(3) -0.05(2) 0.03(2) -0.01(3)
C808 0.09(3) 0.14(4) 0.09(3) -0.05(3) 0.03(2) 0.00(3)
C809 0.09(3) 0.15(4) 0.08(3) -0.02(3) 0.03(2) -0.01(3)

loop_
_atom_type_symbol
_atom_type_description
_atom_type_scat_dispersion_real
_atom_type_scat_dispersion_imag
_atom_type_scat_source
C C 0.0181 0.0091 'International Tables Vol C Tables 4.2.6.8 and 6.1.1.4'
H H 0.0000 0.0000 'International Tables Vol C Tables 4.2.6.8 and 6.1.1.4'
I I -0.3257 6.8362 'International Tables Vol C Tables 4.2.6.8 and 6.1.1.4'
N N 0.0311 0.0180 'International Tables Vol C Tables 4.2.6.8 and 6.1.1.4'
O O 0.0492 0.0322 'International Tables Vol C Tables 4.2.6.8 and 6.1.1.4'
Zn Zn -1.5491 0.6778 'International Tables Vol C Tables 4.2.6.8 and 6.1.1.4'

loop_
_exptl_crystal_face_index_h
_exptl_crystal_face_index_k
_exptl_crystal_face_index_l
_exptl_crystal_face_perp_dist
0 0 -1 0.0903
0 0 1 0.0512
1 2 0 0.0820
-1 -2 0 0.0723
1 0 0 0.0420
-1 0 0 0.0478
-2 2 1 0.0765
-1 -2 -1 0.0703
2 0 -1 0.0841
-2 0 1 0.0191
-1 2 -1 0.0858
-2 -1 -2 0.0850
-1 0 -2 0.0848
-2 -1 0 0.0625

loop_
_geom_angle_atom_site_label_1
_geom_angle_atom_site_label_2
_geom_angle_atom_site_label_3
_geom_angle
_geom_angle_site_symmetry_1
_geom_angle_site_symmetry_3
_geom_angle_publ_flag
I312 Zn36 I311 126.7(6) . . ?
N317 Zn36 I312 109.5(8) 6_565 . ?
N317 Zn36 I311 106.0(8) 6_565 . ?
N317 Zn36 N323 100.1(9) 6_565 . ?
N323 Zn36 I312 107.0(8) . . ?
N323 Zn36 I311 104.4(8) . . ?
I318 Zn39 I317 126.97(15) . . ?
N336 Zn39 I318 105.5(7) . . ?
N336 Zn39 I317 108.8(7) . . ?
N336 Zn39 N329 97.4(8) . 6_575 ?
N329 Zn39 I318 109.0(7) 6_575 . ?
N329 Zn39 I317 105.3(7) 6_575 . ?
I415 Zn48 I416 123.9(5) . . ?
N330 Zn48 I415 107.9(8) . . ?
N330 Zn48 I416 104.8(8) . . ?
N330 Zn48 N331 101.1(9) . . ?
N331 Zn48 I415 110.1(8) . . ?
N331 Zn48 I416 106.5(9) . . ?
I313 Zn37 I314 120.39(17) . . ?
N324 Zn37 I314 105.8(6) . . ?
N324 Zn37 I313 111.2(6) . . ?
N325 Zn37 I314 104.4(7) . . ?
N325 Zn37 I313 111.4(8) . . ?
N325 Zn37 N324 101.8(9) . . ?
I304 Zn32 I303 125.5(5) . . ?
N307 Zn32 I303 109.2(8) . . ?
N307 Zn32 I304 107.0(8) . . ?
N307 Zn32 N306 101.0(9) . . ?
N306 Zn32 I303 103.7(8) . . ?
N306 Zn32 I304 107.8(8) . . ?
I302 Zn31 I301 121.18(17) . . ?
N335 Zn31 I301 111.2(6) 3_536 . ?
N335 Zn31 I302 106.3(6) 3_536 . ?
N335 Zn31 N301 100.9(9) 3_536 . ?
N301 Zn31 I301 107.5(6) . . ?
N301 Zn31 I302 107.8(6) . . ?
I305 Zn33 I306 127.5(5) . . ?
N311 Zn33 I305 105.4(9) . . ?
N311 Zn33 I306 108.6(8) . . ?
N305 Zn33 I305 108.8(11) 6 . ?
N305 Zn33 I306 104.7(10) 6 . ?
N305 Zn33 N311 98.1(9) 6 . ?
I307 Zn34 I308 121.2(3) . . ?
N312 Zn34 I307 111.0(7) . . ?
N312 Zn34 I308 106.9(7) . . ?
N313 Zn34 I307 103.1(7) . . ?
N313 Zn34 I308 112.7(8) . . ?
N313 Zn34 N312 100.0(9) . . ?
C379 N327 C378 116(2) . . ?
C368 N324 Zn37 119.3(16) . . ?
C368 N324 Zn47 133.2(17) . . ?
C368 N324 Zn57 147(2) . . ?
C372 N324 Zn37 121.8(14) . . ?
C372 N324 C368 118.9(19) . . ?
C372 N324 Zn47 107.9(15) . . ?
C372 N324 Zn57 93.1(17) . . ?
C342 N315 C343 113.4(19) . . ?
C404 N336 Zn39 121.9(14) . . ?
C404 N336 Zn49 123.1(19) . . ?
C408 N336 Zn39 119.8(15) . . ?
C408 N336 C404 116.7(19) . . ?
C408 N336 Zn49 119.7(19) . . ?
C396 N333 C397 118.8(17) . . ?
C362 N322 C361 113.8(16) . . ?
Zn36 N317 Zn46 2.9(5) 6_566 6_566 ?
Zn36 N317 Zn56 7(4) 6_566 6_566 ?
C348 N317 Zn36 122(2) . 6_566 ?
C348 N317 Zn46 124(2) . 6_566 ?
C348 N317 Zn56 129(4) . 6_566 ?
C347 N317 Zn36 119.3(16) . 6_566 ?
C347 N317 C348 119(2) . . ?
C347 N317 Zn46 116.5(16) . 6_566 ?
C347 N317 Zn56 112(4) . 6_566 ?
Zn46 N317 Zn56 4(4) 6_566 6_566 ?
C365 N323 Zn36 122.8(15) . . ?
C365 N323 C366 116.0(18) . . ?
C365 N323 Zn46 120.4(15) . . ?
C365 N323 Zn56 114(4) . . ?
C366 N323 Zn36 121.0(15) . . ?
C366 N323 Zn46 123.5(15) . . ?
C366 N323 Zn56 130(4) . . ?
C360 N320 C362 113.7(15) . . ?
C378 N326 C380 116(2) . . ?
C354 N318 C350 118(2) . . ?
C354 N318 Zn35 123(2) . . ?
C350 N318 Zn35 119.1(17) . . ?
C380 N328 C379 113(2) . . ?
Zn31 N335 Zn41 20.1(6) 3_464 3_464 ?
C402 N335 Zn31 116.9(17) . 3_464 ?
C402 N335 C401 119(2) . . ?
C402 N335 Zn41 135.9(19) . 3_464 ?
C401 N335 Zn31 124.4(16) . 3_464 ?
C401 N335 Zn41 105.0(16) . 3_464 ?
C361 N321 C360 115.8(16) . . ?
C343 N316 C344 111(2) . . ?
C398 N332 C396 114(2) . . ?
C325 N310 C326 109.9(17) . . ?
C342 N314 C344 114(2) . . ?
C373 N325 Zn37 121.1(18) . . ?
C373 N325 Zn47 135(2) . . ?
C373 N325 Zn57 146(2) . . ?
C377 N325 Zn37 131(2) . . ?
C377 N325 C373 107(3) . . ?
C377 N325 Zn47 118(2) . . ?
C377 N325 Zn57 106(2) . . ?
C329 N311 Zn33 121.4(16) . . ?
C329 N311 Zn43 118.3(17) . . ?
C329 N311 Zn53 103(2) . . ?
C330 N311 Zn33 115.1(17) . . ?
C330 N311 C329 123(2) . . ?
C330 N311 Zn43 118.5(18) . . ?
C330 N311 Zn53 126(2) . . ?
C325 N309 C324 116.1(19) . . ?
C355 N319 C359 115.7(18) . . ?
C355 N319 Zn35 125.6(15) . . ?
C359 N319 Zn35 118.2(15) . . ?
C356 C357 C360 117.8(18) . . ?
C356 C357 C358 119.4(19) . . ?
C358 C357 C360 122.8(18) . . ?
N315 C343 N316 126.4(19) . . ?
N315 C343 C345 117.3(18) . . ?
N316 C343 C345 116(2) . . ?
C390 N330 Zn48 128(2) . . ?
C390 N330 C386 115(2) . . ?
C390 N330 Zn38 124(2) . . ?
C390 N330 Zn58 103(3) . . ?
C386 N330 Zn48 117.4(15) . . ?
C386 N330 Zn38 121.2(15) . . ?
C386 N330 Zn58 142(3) . . ?
C306 N302 C308 113(2) . . ?
C301 N301 Zn31 120(2) . . ?
C301 N301 Zn41 105(2) . . ?
C305 N301 Zn31 115(2) . . ?
C305 N301 C301 124(3) . . ?
C305 N301 Zn41 131(3) . . ?
C389 C388 C380 118(2) . . ?
C387 C388 C380 123(3) . . ?
C387 C388 C389 119(2) . . ?
C332 N312 Zn34 123.4(17) . . ?
C332 N312 Zn44 111.5(17) . . ?
C336 N312 Zn34 117.0(19) . . ?
C336 N312 C332 120(2) . . ?
C336 N312 Zn44 129(2) . . ?
C371 C370 C362 120.7(17) . . ?
C369 C370 C362 121.0(18) . . ?
C369 C370 C371 118.3(18) . . ?
C398 N334 C397 112(2) . . ?
C324 N308 C326 112.5(19) . . ?
N327 C379 N328 127(2) . . ?
N327 C379 C381 119(2) . . ?
N328 C379 C381 113(3) . . ?
N323 C365 H365 119.2 . . ?
N323 C365 C364 122(2) . . ?
C364 C365 H365 119.2 . . ?
N320 C360 N321 125.6(16) . . ?
N320 C360 C357 116.4(16) . . ?
N321 C360 C357 117.8(16) . . ?
C365 C364 H364 119.3 . . ?
C363 C364 C365 121.3(18) . . ?
C363 C364 H364 119.3 . . ?
N316 C344 C352 115(2) . . ?
N314 C344 N316 127(2) . . ?
N314 C344 C352 118(2) . . ?
C319 N307 Zn32 120.7(18) . . ?
C319 N307 C323 116(2) . . ?
C319 N307 Zn42 123.9(18) . . ?
C323 N307 Zn32 123.2(17) . . ?
C323 N307 Zn42 119.7(17) . . ?
C318 N306 Zn32 126(2) . . ?
C318 N306 C314 119(3) . . ?
C318 N306 Zn42 122(2) . . ?
C314 N306 Zn32 115.5(18) . . ?
C314 N306 Zn42 119.3(18) . . ?
N324 C368 H368 118.7 . . ?
C369 C368 N324 123(2) . . ?
C369 C368 H368 118.7 . . ?
C324 C321 C320 124(2) . . ?
C322 C321 C324 122(2) . . ?
C322 C321 C320 114(2) . . ?
N310 C326 C334 111.8(19) . . ?
N308 C326 N310 129(2) . . ?
N308 C326 C334 119(2) . . ?
C348 C349 H349 117.9 . . ?
C348 C349 C345 124(2) . . ?
C345 C349 H349 117.9 . . ?
N317 C348 H348 120.5 . . ?
C349 C348 N317 119(3) . . ?
C349 C348 H348 120.5 . . ?
C349 C345 C343 122.0(19) . . ?
C346 C345 C343 122(2) . . ?
C346 C345 C349 116(2) . . ?
C385 C381 C379 124(2) . . ?
C385 C381 C382 117(2) . . ?
C382 C381 C379 118(3) . . ?
C395 N331 Zn48 122.5(16) . . ?
C395 N331 Zn38 125.4(16) . . ?
C395 N331 Zn58 134(3) . . ?
C391 N331 Zn48 123.1(15) . . ?
C391 N331 C395 114(2) . . ?
C391 N331 Zn38 120.2(15) . . ?
C391 N331 Zn58 107(3) . . ?
C337 N313 Zn34 125(2) . . ?
C337 N313 Zn44 115(2) . . ?
C341 N313 Zn34 113(2) . . ?
C341 N313 C337 122(3) . . ?
C341 N313 Zn44 123(2) . . ?
N319 C355 H355 116.6 . . ?
N319 C355 C356 127(2) . . ?
C356 C355 H355 116.6 . . ?
C384 N329 Zn39 123(2) . 6_576 ?
C384 N329 Zn49 146(3) . 6_576 ?
C383 N329 Zn39 118.2(19) . 6_576 ?
C383 N329 C384 117(3) . . ?
C383 N329 Zn49 96(2) . 6_576 ?
C403 C399 C397 119.0(19) . . ?
C403 C399 C400 117(2) . . ?
C400 C399 C397 124(2) . . ?
C308 N304 C307 112(3) . . ?
N333 C397 N334 123.2(19) . . ?
N333 C397 C399 120.6(18) . . ?
N334 C397 C399 115.8(18) . . ?
C364 C363 C361 121.8(19) . . ?
C364 C363 C367 117.7(19) . . ?
C367 C363 C361 120.5(19) . . ?
N322 C362 N320 126.4(18) . . ?
N322 C362 C370 117.2(17) . . ?
N320 C362 C370 116.5(17) . . ?
N318 C354 H354 118.7 . . ?
N318 C354 C353 123(3) . . ?
C353 C354 H354 118.7 . . ?
C328 C327 C325 123(2) . . ?
C328 C327 C331 119(2) . . ?
C331 C327 C325 117.9(18) . . ?
C376 C375 C378 123(3) . . ?
C374 C375 C378 124(2) . . ?
C374 C375 C376 113(3) . . ?
N326 C380 C388 117(2) . . ?
N328 C380 N326 123(2) . . ?
N328 C380 C388 120(3) . . ?
C354 C353 H353 119.1 . . ?
C352 C353 C354 122(2) . . ?
C352 C353 H353 119.1 . . ?
C307 N303 C306 115(2) . . ?
N312 C332 H332 119.0 . . ?
N312 C332 C333 122(2) . . ?
C333 C332 H332 119.0 . . ?
C392 C393 C394 114.2(19) . . ?
C392 C393 C396 121(2) . . ?
C394 C393 C396 124.4(19) . . ?
N302 C308 C316 115(2) . . ?
N304 C308 N302 127(2) . . ?
N304 C308 C316 117(3) . . ?
C405 C406 C398 120.1(19) . . ?
C405 C406 C407 120.1(18) . . ?
C407 C406 C398 120(2) . . ?
C304 C303 C306 121(3) . . ?
C302 C303 C306 122(3) . . ?
C302 C303 C304 116(3) . . ?
C12A O3A C15A 116(2) . . ?
N330 C390 H390 116.8 . . ?
N330 C390 C389 126(3) . . ?
C389 C390 H390 116.8 . . ?
C388 C389 C390 117(3) . . ?
C388 C389 H389 121.3 . . ?
C390 C389 H389 121.3 . . ?
N324 C372 H372 118.5 . . ?
N324 C372 C371 123(2) . . ?
C371 C372 H372 118.5 . . ?
N315 C342 C339 115(2) . . ?
N314 C342 N315 127(3) . . ?
N314 C342 C339 118(2) . . ?
N302 C306 N303 126(3) . . ?
N302 C306 C303 118(3) . . ?
N303 C306 C303 116(3) . . ?
N327 C378 N326 125(3) . . ?
N327 C378 C375 118(2) . . ?
N326 C378 C375 116(2) . . ?
C370 C371 H371 121.9 . . ?
C372 C371 C370 116(2) . . ?
C372 C371 H371 121.9 . . ?
N322 C361 C363 117.5(17) . . ?
N321 C361 N322 124.5(17) . . ?
N321 C361 C363 117.9(18) . . ?
C317 C316 C308 122(2) . . ?
C317 C316 C315 117(3) . . ?
C315 C316 C308 120(3) . . ?
N336 C404 H404 118.5 . . ?
N336 C404 C405 123(2) . . ?
C405 C404 H404 118.5 . . ?
N331 C395 H395 118.1 . . ?
C394 C395 N331 124(2) . . ?
C394 C395 H395 118.1 . . ?
N332 C398 N334 127.7(19) . . ?
N332 C398 C406 120(2) . . ?
N334 C398 C406 112(2) . . ?
N309 C324 C321 116(2) . . ?
N308 C324 N309 125(2) . . ?
N308 C324 C321 119(2) . . ?
N310 C325 C327 113.6(17) . . ?
N309 C325 N310 128(2) . . ?
N309 C325 C327 118.5(17) . . ?
C393 C392 H392 120.4 . . ?
C393 C392 C391 119(2) . . ?
C391 C392 H392 120.4 . . ?
C388 C387 H387 121.1 . . ?
C388 C387 C386 118(3) . . ?
C386 C387 H387 121.1 . . ?
C393 C394 H394 118.9 . . ?
C395 C394 C393 122(2) . . ?
C395 C394 H394 118.9 . . ?
Zn33 N305 Zn43 6.3(6) 6_556 6_556 ?
Zn33 N305 Zn53 37.5(12) 6_556 6_556 ?
C312 N305 Zn33 117(3) . 6_556 ?
C312 N305 C311 125(3) . . ?
C312 N305 Zn43 124(3) . 6_556 ?
C312 N305 Zn53 155(3) . 6_556 ?
C311 N305 Zn33 117(2) . 6_556 ?
C311 N305 Zn43 111(2) . 6_556 ?
C311 N305 Zn53 79(2) . 6_556 ?
C370 C369 H369 119.5 . . ?
C368 C369 C370 121(2) . . ?
C368 C369 H369 119.5 . . ?
N329 C384 H384 116.3 . . ?
N329 C384 C385 127(3) . . ?
C385 C384 H384 116.3 . . ?
C8A O2A C14A 116(2) . . ?
C363 C367 H367 120.3 . . ?
C363 C367 C366 119(2) . . ?
C366 C367 H367 120.3 . . ?
C357 C356 C355 116(2) . . ?
C357 C356 H356 122.1 . . ?
C355 C356 H356 122.1 . . ?
N307 C319 H319 117.0 . . ?
N307 C319 C320 126(3) . . ?
C320 C319 H319 117.0 . . ?
C399 C403 H403 119.6 . . ?
C399 C403 C402 121(2) . . ?
C402 C403 H403 119.6 . . ?
C327 C328 H328 118.7 . . ?
C327 C328 C329 123(2) . . ?
C329 C328 H328 118.7 . . ?
C353 C352 C344 124(2) . . ?
C353 C352 C351 118(2) . . ?
C351 C352 C344 118(3) . . ?
N333 C396 N332 124(2) . . ?
N333 C396 C393 122.0(18) . . ?
N332 C396 C393 114.1(19) . . ?
N335 C402 C403 121(2) . . ?
N335 C402 H402 119.5 . . ?
C403 C402 H402 119.5 . . ?
C381 C385 H385 121.7 . . ?
C384 C385 C381 117(3) . . ?
C384 C385 H385 121.7 . . ?
C309 C313 H313 117.8 . . ?
C312 C313 H313 117.8 . . ?
C312 C313 C309 124(3) . . ?
C321 C322 H322 120.3 . . ?
C323 C322 C321 119(2) . . ?
C323 C322 H322 120.3 . . ?
N330 C386 C387 125(2) . . ?
N330 C386 H386 117.7 . . ?
C387 C386 H386 117.7 . . ?
C335 C334 C326 121(2) . . ?
C333 C334 C326 123(2) . . ?
C333 C334 C335 116(2) . . ?
N335 C401 H401 118.6 . . ?
N335 C401 C400 123(2) . . ?
C400 C401 H401 118.6 . . ?
N325 C373 H373 118.9 . . ?
C374 C373 N325 122(2) . . ?
C374 C373 H373 118.9 . . ?
C340 C339 C342 119(2) . . ?
C338 C339 C342 122(2) . . ?
C338 C339 C340 118(3) . . ?
C345 C346 H346 119.7 . . ?
C345 C346 C347 121(3) . . ?
C347 C346 H346 119.7 . . ?
C375 C376 H376 118.5 . . ?
C375 C376 C377 123(3) . . ?
C377 C376 H376 118.5 . . ?
C4A C5A C13A 119.7(17) . . ?
C6A C5A C4A 119.1(14) . . ?
C6A C5A C13A 121.2(17) . . ?
C375 C374 C373 123(3) . . ?
C375 C374 H374 118.7 . . ?
C373 C374 H374 118.7 . . ?
C313 C309 C307 123(3) . . ?
C313 C309 C310 115(3) . . ?
C310 C309 C307 122(3) . . ?
C406 C405 C404 118(2) . . ?
C406 C405 H405 121.1 . . ?
C404 C405 H405 121.1 . . ?
C12A C7A C4A 121(2) . . ?
C8A C7A C4A 120(2) . . ?
C8A C7A C12A 118.3(18) . . ?
C357 C358 H358 121.0 . . ?
C357 C358 C359 118(2) . . ?
C359 C358 H358 121.0 . . ?
N331 C391 C392 125.5(19) . . ?
N331 C391 H391 117.3 . . ?
C392 C391 H391 117.3 . . ?
N311 C329 C328 117(2) . . ?
N311 C329 H329 121.3 . . ?
C328 C329 H329 121.3 . . ?
C5A C4A C7A 120.5(19) . . ?
C3A C4A C5A 119.9(15) . . ?
C3A C4A C7A 119.6(18) . . ?
N307 C323 C322 125(2) . . ?
N307 C323 H323 117.3 . . ?
C322 C323 H323 117.3 . . ?
C4A C3A H3A 119.5 . . ?
C4A C3A C2A 120.9(15) . . ?
C2A C3A H3A 119.5 . . ?
N336 C408 H408 117.0 . . ?
N336 C408 C407 126(2) . . ?
C407 C408 H408 117.0 . . ?
N317 C347 C346 121(3) . . ?
N317 C347 H347 119.5 . . ?
C346 C347 H347 119.5 . . ?
N323 C366 H366 118.2 . . ?
C367 C366 N323 124(2) . . ?
C367 C366 H366 118.2 . . ?
C13A O1A H1A 109.5 . . ?
C399 C400 H400 120.5 . . ?
C401 C400 C399 119(2) . . ?
C401 C400 H400 120.5 . . ?
N312 C336 H336 117.6 . . ?
N312 C336 C335 125(3) . . ?
C335 C336 H336 117.6 . . ?
N311 C330 H330 119.2 . . ?
N311 C330 C331 122(2) . . ?
C331 C330 H330 119.2 . . ?
N319 C359 C358 124(2) . . ?
N319 C359 H359 117.8 . . ?
C358 C359 H359 117.8 . . ?
N306 C318 H318 119.4 . . ?
N306 C318 C317 121(3) . . ?
C317 C318 H318 119.4 . . ?
C334 C335 H335 120.8 . . ?
C336 C335 C334 118(2) . . ?
C336 C335 H335 120.8 . . ?
C316 C317 C318 121(3) . . ?
C316 C317 H317 119.3 . . ?
C318 C317 H317 119.3 . . ?
C327 C331 C330 116(2) . . ?
C327 C331 H331 122.0 . . ?
C330 C331 H331 122.0 . . ?
C6A C1A H1AA 119.6 . . ?
C2A C1A H1AA 119.6 . . ?
C2A C1A C6A 120.7(15) . . ?
O3A C12A C7A 115.1(19) . . ?
O3A C12A C11A 125(2) . . ?
C11A C12A C7A 120.4(19) . . ?
N304 C307 C309 115(3) . . ?
N303 C307 N304 127(3) . . ?
N303 C307 C309 118(3) . . ?
C381 C382 H382 120.7 . . ?
C381 C382 C383 119(3) . . ?
C383 C382 H382 120.7 . . ?
C332 C333 H333 120.7 . . ?
C334 C333 C332 119(3) . . ?
C334 C333 H333 120.7 . . ?
C321 C320 H320 120.6 . . ?
C319 C320 C321 119(3) . . ?
C319 C320 H320 120.6 . . ?
C5A C6A H6A 119.7 . . ?
C1A C6A C5A 120.6(15) . . ?
C1A C6A H6A 119.7 . . ?
N305 C312 C313 118(4) . . ?
N305 C312 H312 121.0 . . ?
C313 C312 H312 121.0 . . ?
N325 C377 C376 131(3) . . ?
N325 C377 H377 114.6 . . ?
C376 C377 H377 114.6 . . ?
N301 C301 H301 118.2 . . ?
N301 C301 C302 124(3) . . ?
C302 C301 H301 118.2 . . ?
N329 C383 C382 122(3) . . ?
N329 C383 H383 118.9 . . ?
N329 C383 Zn49 51.3(19) . 6_576 ?
C382 C383 H383 118.9 . . ?
C382 C383 Zn49 174(4) . 6_576 ?
C339 C340 H340 121.4 . . ?
C339 C340 C341 117(3) . . ?
C341 C340 H340 121.4 . . ?
N318 C350 H350 117.9 . . ?
N318 C350 C351 124(3) . . ?
C351 C350 H350 117.9 . . ?
C406 C407 C408 116(2) . . ?
C406 C407 H407 122.0 . . ?
C408 C407 H407 122.0 . . ?
C303 C304 H304 119.8 . . ?
C303 C304 C305 120(3) . . ?
C305 C304 H304 119.8 . . ?
O2A C8A C7A 115.4(19) . . ?
O2A C8A C9A 124(2) . . ?
C7A C8A C9A 120.7(19) . . ?
C12A C11A H11A 119.5 . . ?
C10A C11A C12A 121(2) . . ?
C10A C11A H11A 119.5 . . ?
N306 C314 H314 119.4 . . ?
N306 C314 C315 121(3) . . ?
C315 C314 H314 119.4 . . ?
C309 C310 H310 119.2 . . ?
C309 C310 C311 122(4) . . ?
C311 C310 H310 119.2 . . ?
N313 C337 H337 119.8 . . ?
N313 C337 C338 120(3) . . ?
C338 C337 H337 119.8 . . ?
C339 C338 C337 122(3) . . ?
C339 C338 H338 119.2 . . ?
C337 C338 H338 119.2 . . ?
N301 C305 C304 117(3) . . ?
N301 C305 H305 121.6 . . ?
C304 C305 H305 121.6 . . ?
C3A C2A H2A 120.7 . . ?
C1A C2A C3A 118.7(15) . . ?
C1A C2A H2A 120.7 . . ?
C352 C351 H351 122.2 . . ?
C350 C351 C352 116(3) . . ?
C350 C351 H351 122.2 . . ?
C316 C315 H315 120.2 . . ?
C314 C315 C316 120(3) . . ?
C314 C315 H315 120.2 . . ?
N305 C311 C310 116(3) . . ?
N305 C311 H311 121.9 . . ?
N305 C311 Zn53 69(2) . 6_556 ?
C310 C311 H311 121.9 . . ?
C310 C311 Zn53 173(4) . 6_556 ?
C303 C302 C301 118(3) . . ?
C303 C302 H302 120.9 . . ?
C301 C302 H302 120.9 . . ?
C8A C9A H9A 119.6 . . ?
C10A C9A C8A 120.8(19) . . ?
C10A C9A H9A 119.6 . . ?
O2A C14A H14A 109.5 . . ?
O2A C14A H14B 109.5 . . ?
O2A C14A H14C 109.5 . . ?
H14A C14A H14B 109.5 . . ?
H14A C14A H14C 109.5 . . ?
H14B C14A H14C 109.5 . . ?
C11A C10A C9A 119(2) . . ?
C11A C10A H10A 120.7 . . ?
C9A C10A H10A 120.7 . . ?
N313 C341 C340 121(3) . . ?
N313 C341 H341 119.5 . . ?
C340 C341 H341 119.5 . . ?
O3A C15A H15A 109.5 . . ?
O3A C15A H15B 109.5 . . ?
O3A C15A H15C 109.5 . . ?
H15A C15A H15B 109.5 . . ?
H15A C15A H15C 109.5 . . ?
H15B C15A H15C 109.5 . . ?
C5A C13A H13A 109.0 . . ?
C5A C13A H13B 109.0 . . ?
O1A C13A C5A 112.9(17) . . ?
O1A C13A H13A 109.0 . . ?
O1A C13A H13B 109.0 . . ?
H13A C13A H13B 107.8 . . ?
N330 Zn38 N331 101.5(9) . . ?
N330 Zn38 I315 110.8(8) . . ?
N330 Zn38 I316 108.1(8) . . ?
N331 Zn38 I315 102.1(7) . . ?
N331 Zn38 I316 106.5(9) . . ?
I315 Zn38 I316 124.9(5) . . ?
N318 Zn35 N319 101.9(7) . . ?
N318 Zn35 I309 106.6(7) . . ?
N318 Zn35 I310 108.0(7) . . ?
N319 Zn35 I309 107.3(6) . . ?
N319 Zn35 I310 106.7(7) . . ?
I309 Zn35 I310 124.23(16) . . ?
N307 Zn42 N306 101.2(9) . . ?
N307 Zn42 I403 105.5(8) . . ?
N307 Zn42 I404 107.3(9) . . ?
N306 Zn42 I403 107.6(9) . . ?
N306 Zn42 I404 108.9(9) . . ?
I404 Zn42 I403 123.9(6) . . ?
N330 Zn58 I515 101(4) . . ?
N331 Zn58 N330 81(4) . . ?
N331 Zn58 I515 86(3) . . ?
I516 Zn58 N330 130(5) . . ?
I516 Zn58 N331 109(4) . . ?
I516 Zn58 I515 128(5) . . ?
N312 Zn44 I407 115.9(9) . . ?
N312 Zn44 I408 99.1(9) . . ?
N313 Zn44 N312 101.4(10) . . ?
N313 Zn44 I407 111.3(10) . . ?
N313 Zn44 I408 102.1(10) . . ?
I407 Zn44 I408 123.9(7) . . ?
N311 Zn43 N305 98.4(11) . 6 ?
N311 Zn43 I405 107.7(11) . . ?
N311 Zn43 I406 101.9(10) . . ?
N305 Zn43 I405 107.6(12) 6 . ?
N305 Zn43 I406 109.1(13) 6 . ?
I405 Zn43 I406 128.1(10) . . ?
N311 Zn53 N305 84.6(16) . 6 ?
N311 Zn53 C311 97.8(19) . 6 ?
N311 Zn53 I505 120(2) . . ?
N311 Zn53 I506 89.7(16) . . ?
N305 Zn53 C311 31.8(12) 6 6 ?
N305 Zn53 I505 137(2) 6 . ?
N305 Zn53 I506 84.2(16) 6 . ?
C311 Zn53 I506 113(2) 6 . ?
I505 Zn53 I506 127(2) . . ?
N336 Zn49 C383 102(2) . 6_575 ?
N336 Zn49 I418 89.9(17) . . ?
N336 Zn49 I417 114(2) . . ?
N329 Zn49 N336 96(2) 6_575 . ?
N329 Zn49 C383 32.5(13) 6_575 6_575 ?
N329 Zn49 I418 89(2) 6_575 . ?
N329 Zn49 I417 125(2) 6_575 . ?
C383 Zn49 I418 121(2) 6_575 . ?
C383 Zn49 I417 94.8(19) 6_575 . ?
I418 Zn49 I417 132(2) . . ?
N335 Zn41 I401 120.6(12) 3_536 . ?
N335 Zn41 I402 94.1(11) 3_536 . ?
N301 Zn41 N335 100.2(13) . 3_536 ?
N301 Zn41 I401 121.6(13) . . ?
N301 Zn41 I402 94.8(10) . . ?
I401 Zn41 I402 119.5(11) . . ?
N317 Zn46 N323 99.1(8) 6_565 . ?
N317 Zn46 I411 110.1(9) 6_565 . ?
N317 Zn46 I412 109.3(9) 6_565 . ?
N323 Zn46 I411 110.4(8) . . ?
N323 Zn46 I412 103.6(9) . . ?
I412 Zn46 I411 121.9(6) . . ?
N317 Zn56 I511 107(6) 6_565 . ?
N317 Zn56 I512 105(5) 6_565 . ?
N323 Zn56 N317 93(4) . 6_565 ?
N323 Zn56 I511 108(5) . . ?
N323 Zn56 I512 91(5) . . ?
I512 Zn56 I511 142(6) . . ?
N324 Zn47 I414 103.5(12) . . ?
N324 Zn47 I413 107.5(12) . . ?
N325 Zn47 N324 101.4(12) . . ?
N325 Zn47 I414 112.6(14) . . ?
N325 Zn47 I413 116.8(13) . . ?
I413 Zn47 I414 113.2(11) . . ?
N324 Zn57 N325 85.7(16) . . ?
N324 Zn57 I514 119.7(15) . . ?
N324 Zn57 I513 95.1(16) . . ?
N325 Zn57 I514 136.8(17) . . ?
N325 Zn57 I513 81.1(14) . . ?
I513 Zn57 I514 125.6(18) . . ?
C5B C4B C7B 115(7) . . ?
C3B C4B C5B 121(3) . . ?
C3B C4B C7B 125(7) . . ?
C4B C5B C13B 119(3) . . ?
C6B C5B C4B 120(3) . . ?
C6B C5B C13B 121(3) . . ?
C3B C2B H2B 119.8 . . ?
C3B C2B C1B 120(4) . . ?
C1B C2B H2B 119.8 . . ?
C5B C6B H6B 120.2 . . ?
C5B C6B C1B 120(3) . . ?
C1B C6B H6B 120.2 . . ?
C4B C3B C2B 119(4) . . ?
C4B C3B H3B 120.4 . . ?
C2B C3B H3B 120.4 . . ?
C2B C1B C6B 120(3) . . ?
C2B C1B H1B 119.9 . . ?
C6B C1B H1B 119.9 . . ?
C12B C7B C4B 122(10) . . ?
C8B C7B C4B 118(10) . . ?
C8B C7B C12B 120(2) . . ?
C9B C10B H10B 120.1 . . ?
C9B C10B C11B 120(3) . . ?
C11B C10B H10B 120.1 . . ?
C5B C13B H13C 109.6 . . ?
C5B C13B H13D 109.6 . . ?
H13C C13B H13D 108.1 . . ?
O1B C13B C5B 110(3) . . ?
O1B C13B H13C 109.6 . . ?
O1B C13B H13D 109.6 . . ?
C10B C9B H9B 120.2 . . ?
C8B C9B C10B 120(3) . . ?
C8B C9B H9B 120.2 . . ?
C11B C12B C7B 120(3) . . ?
O3B C12B C7B 116(9) . . ?
O3B C12B C11B 124(9) . . ?
C10B C11B H11B 119.7 . . ?
C12B C11B C10B 121(3) . . ?
C12B C11B H11B 119.7 . . ?
C13B O1B H1BA 109.5 . . ?
C12B O3B C15B 117(4) . . ?
C8B O2B C14B 117(4) . . ?
C7B C8B C9B 121(3) . . ?
O2B C8B C7B 113(9) . . ?
O2B C8B C9B 127(9) . . ?
H80A C802 H80B 108.0 . . ?
C803 C802 H80A 109.4 . . ?
C803 C802 H80B 109.4 . . ?
C803 C802 C801 111(2) . . ?
C801 C802 H80A 109.4 . . ?
C801 C802 H80B 109.4 . . ?
C802 C803 H80C 109.6 . . ?
C802 C803 H80D 109.6 . . ?
C802 C803 C804 110.5(19) . . ?
H80C C803 H80D 108.1 . . ?
C804 C803 H80C 109.6 . . ?
C804 C803 H80D 109.6 . . ?
C803 C804 H80E 109.5 . . ?
C803 C804 H80F 109.5 . . ?
C803 C804 C805 110.6(19) . . ?
H80E C804 H80F 108.1 . . ?
C805 C804 H80E 109.5 . . ?
C805 C804 H80F 109.5 . . ?
C804 C805 H80G 109.5 . . ?
C804 C805 H80H 109.5 . . ?
H80G C805 H80H 108.1 . . ?
C806 C805 C804 110.8(19) . . ?
C806 C805 H80G 109.5 . . ?
C806 C805 H80H 109.5 . . ?
C805 C806 H80I 109.7 . . ?
C805 C806 H80J 109.7 . . ?
C805 C806 C801 109.9(19) . . ?
H80I C806 H80J 108.2 . . ?
C801 C806 H80I 109.7 . . ?
C801 C806 H80J 109.7 . . ?
C802 C801 C806 110.7(19) . . ?
C802 C801 H80K 109.5 . . ?
C802 C801 H80L 109.5 . . ?
C806 C801 H80K 109.5 . . ?
C806 C801 H80L 109.5 . . ?
H80K C801 H80L 108.1 . . ?
H82A C824 H82B 108.0 . . ?
C819 C824 H82A 109.3 . . ?
C819 C824 H82B 109.3 . . ?
C823 C824 H82A 109.3 . . ?
C823 C824 H82B 109.3 . . ?
C823 C824 C819 112(2) . . ?
C824 C819 H81A 109.5 . . ?
C824 C819 H81B 109.5 . . ?
C824 C819 C820 110.6(19) . . ?
H81A C819 H81B 108.1 . . ?
C820 C819 H81A 109.5 . . ?
C820 C819 H81B 109.5 . . ?
C819 C820 H82C 109.4 . . ?
C819 C820 H82D 109.4 . . ?
H82C C820 H82D 108.0 . . ?
C821 C820 C819 111.1(19) . . ?
C821 C820 H82C 109.4 . . ?
C821 C820 H82D 109.4 . . ?
C820 C821 H82E 109.3 . . ?
C820 C821 H82F 109.3 . . ?
H82E C821 H82F 107.9 . . ?
C822 C821 C820 111.7(19) . . ?
C822 C821 H82E 109.3 . . ?
C822 C821 H82F 109.3 . . ?
C821 C822 H82G 109.2 . . ?
C821 C822 H82H 109.2 . . ?
C821 C822 C823 112.2(19) . . ?
H82G C822 H82H 107.9 . . ?
C823 C822 H82G 109.2 . . ?
C823 C822 H82H 109.2 . . ?
C824 C823 H82I 109.1 . . ?
C824 C823 H82J 109.1 . . ?
C822 C823 C824 112.4(19) . . ?
C822 C823 H82I 109.1 . . ?
C822 C823 H82J 109.1 . . ?
H82I C823 H82J 107.9 . . ?
O3B C15B H15D 109.5 . . ?
O3B C15B H15E 109.5 . . ?
O3B C15B H15F 109.5 . . ?
H15D C15B H15E 109.5 . . ?
H15D C15B H15F 109.5 . . ?
H15E C15B H15F 109.5 . . ?
H81C C818 H81D 107.9 . . ?
C817 C818 H81C 109.2 . . ?
C817 C818 H81D 109.2 . . ?
C817 C818 C813 112(2) . . ?
C813 C818 H81C 109.2 . . ?
C813 C818 H81D 109.2 . . ?
C818 C817 H81E 109.3 . . ?
C818 C817 H81F 109.3 . . ?
C818 C817 C816 111.8(19) . . ?
H81E C817 H81F 107.9 . . ?
C816 C817 H81E 109.3 . . ?
C816 C817 H81F 109.3 . . ?
C817 C816 H81G 109.5 . . ?
C817 C816 H81H 109.5 . . ?
C817 C816 C815 110.5(19) . . ?
H81G C816 H81H 108.1 . . ?
C815 C816 H81G 109.5 . . ?
C815 C816 H81H 109.5 . . ?
C816 C815 H81I 109.8 . . ?
C816 C815 H81J 109.8 . . ?
C816 C815 C814 109.6(19) . . ?
H81I C815 H81J 108.2 . . ?
C814 C815 H81I 109.8 . . ?
C814 C815 H81J 109.8 . . ?
C815 C814 H81K 109.5 . . ?
C815 C814 H81L 109.5 . . ?
H81K C814 H81L 108.1 . . ?
C813 C814 C815 110.8(19) . . ?
C813 C814 H81K 109.5 . . ?
C813 C814 H81L 109.5 . . ?
C818 C813 H81M 109.3 . . ?
C818 C813 H81N 109.3 . . ?
C814 C813 C818 111.4(19) . . ?
C814 C813 H81M 109.3 . . ?
C814 C813 H81N 109.3 . . ?
H81M C813 H81N 108.0 . . ?
H81O C810 H81P 107.8 . . ?
C811 C810 H81O 109.1 . . ?
C811 C810 H81P 109.1 . . ?
C809 C810 H81O 109.1 . . ?
C809 C810 H81P 109.1 . . ?
C809 C810 C811 113(2) . . ?
C810 C811 H81Q 109.2 . . ?
C810 C811 H81R 109.2 . . ?
H81Q C811 H81R 107.9 . . ?
C812 C811 C810 112(2) . . ?
C812 C811 H81Q 109.2 . . ?
C812 C811 H81R 109.2 . . ?
C811 C812 H81S 109.2 . . ?
C811 C812 H81T 109.2 . . ?
C811 C812 C807 111.8(19) . . ?
H81S C812 H81T 107.9 . . ?
C807 C812 H81S 109.2 . . ?
C807 C812 H81T 109.2 . . ?
C812 C807 H80M 109.3 . . ?
C812 C807 H80N 109.3 . . ?
H80M C807 H80N 108.0 . . ?
C808 C807 C812 112(2) . . ?
C808 C807 H80M 109.3 . . ?
C808 C807 H80N 109.3 . . ?
C807 C808 H80O 109.1 . . ?
C807 C808 H80P 109.1 . . ?
H80O C808 H80P 107.8 . . ?
C809 C808 C807 113(2) . . ?
C809 C808 H80O 109.1 . . ?
C809 C808 H80P 109.1 . . ?
C810 C809 H80Q 108.8 . . ?
C810 C809 H80R 108.8 . . ?
C808 C809 C810 114(2) . . ?
C808 C809 H80Q 108.8 . . ?
C808 C809 H80R 108.8 . . ?
H80Q C809 H80R 107.7 . . ?
O2B C14B H14D 109.5 . . ?
O2B C14B H14E 109.5 . . ?
O2B C14B H14F 109.5 . . ?
H14D C14B H14E 109.5 . . ?
H14D C14B H14F 109.5 . . ?
H14E C14B H14F 109.5 . . ?

loop_
_geom_bond_atom_site_label_1
_geom_bond_atom_site_label_2
_geom_bond_distance
_geom_bond_site_symmetry_2
_geom_bond_publ_flag
I415 Zn48 2.521(10) . ?
I312 Zn36 2.522(11) . ?
I301 Zn31 2.545(4) . ?
I311 Zn36 2.541(9) . ?
I318 Zn39 2.521(6) . ?
I314 Zn37 2.550(5) . ?
I302 Zn31 2.535(5) . ?
I317 Zn39 2.534(5) . ?
I313 Zn37 2.504(4) . ?
I416 Zn48 2.550(11) . ?
I303 Zn32 2.528(10) . ?
I307 Zn34 2.541(9) . ?
I304 Zn32 2.513(8) . ?
I308 Zn34 2.549(8) . ?
I305 Zn33 2.520(9) . ?
I306 Zn33 2.528(9) . ?
Zn36 N317 2.04(2) 6_565 ?
Zn36 N323 2.078(17) . ?
Zn39 N336 2.076(16) . ?
Zn39 N329 2.08(2) 6_575 ?
Zn48 N330 2.06(2) . ?
Zn48 N331 2.06(2) . ?
Zn37 N324 2.124(17) . ?
Zn37 N325 1.88(3) . ?
Zn32 N307 2.06(2) . ?
Zn32 N306 2.08(2) . ?
Zn31 N335 2.09(2) 3_536 ?
Zn31 N301 2.10(3) . ?
Zn33 N311 2.15(2) . ?
Zn33 N305 2.12(3) 6 ?
Zn34 N312 2.11(2) . ?
Zn34 N313 2.07(2) . ?
N327 C379 1.31(3) . ?
N327 C378 1.31(3) . ?
N324 C368 1.34(3) . ?
N324 C372 1.29(3) . ?
N324 Zn47 2.12(3) . ?
N324 Zn57 2.26(4) . ?
N315 C343 1.34(3) . ?
N315 C342 1.33(3) . ?
N336 C404 1.35(3) . ?
N336 C408 1.27(3) . ?
N336 Zn49 2.34(5) . ?
N333 C397 1.34(3) . ?
N333 C396 1.27(3) . ?
N322 C362 1.34(2) . ?
N322 C361 1.36(2) . ?
N317 C348 1.38(3) . ?
N317 C347 1.31(4) . ?
N317 Zn46 2.07(2) 6_566 ?
N317 Zn56 2.26(14) 6_566 ?
N323 C365 1.31(3) . ?
N323 C366 1.37(3) . ?
N323 Zn46 2.079(18) . ?
N323 Zn56 2.08(2) . ?
N320 C360 1.32(2) . ?
N320 C362 1.35(2) . ?
N326 C380 1.38(3) . ?
N326 C378 1.34(3) . ?
N318 C354 1.29(3) . ?
N318 C350 1.32(4) . ?
N318 Zn35 2.06(2) . ?
N328 C379 1.39(3) . ?
N328 C380 1.37(3) . ?
N335 C402 1.29(3) . ?
N335 C401 1.34(3) . ?
N335 Zn41 2.12(4) 3_464 ?
N321 C360 1.35(2) . ?
N321 C361 1.32(2) . ?
N316 C343 1.35(3) . ?
N316 C344 1.37(3) . ?
N332 C398 1.32(3) . ?
N332 C396 1.39(3) . ?
N310 C326 1.40(3) . ?
N310 C325 1.35(2) . ?
N314 C344 1.31(3) . ?
N314 C342 1.30(3) . ?
N325 C373 1.49(3) . ?
N325 C377 1.25(3) . ?
N325 Zn47 1.89(3) . ?
N325 Zn57 2.31(4) . ?
N311 C329 1.32(3) . ?
N311 C330 1.29(3) . ?
N311 Zn43 2.13(2) . ?
N311 Zn53 2.36(5) . ?
N309 C324 1.40(3) . ?
N309 C325 1.24(3) . ?
N319 C355 1.26(3) . ?
N319 C359 1.30(3) . ?
N319 Zn35 2.069(15) . ?
C357 C360 1.50(2) . ?
C357 C356 1.35(3) . ?
C357 C358 1.35(3) . ?
C343 C345 1.49(3) . ?
N330 C390 1.24(3) . ?
N330 C386 1.31(3) . ?
N330 Zn38 2.05(2) . ?
N330 Zn58 2.46(9) . ?
N302 C308 1.35(3) . ?
N302 C306 1.31(3) . ?
N301 C301 1.32(4) . ?
N301 C305 1.23(4) . ?
N301 Zn41 2.09(3) . ?
C388 C380 1.47(3) . ?
C388 C389 1.35(4) . ?
C388 C387 1.32(3) . ?
N312 C332 1.33(4) . ?
N312 C336 1.28(3) . ?
N312 Zn44 2.10(2) . ?
C370 C362 1.51(3) . ?
C370 C371 1.42(3) . ?
C370 C369 1.33(3) . ?
N334 C397 1.39(3) . ?
N334 C398 1.36(3) . ?
N308 C326 1.32(3) . ?
N308 C324 1.30(3) . ?
C379 C381 1.47(3) . ?
C365 H365 0.9500 . ?
C365 C364 1.41(3) . ?
C364 H364 0.9500 . ?
C364 C363 1.33(3) . ?
C344 C352 1.46(3) . ?
N307 C319 1.32(3) . ?
N307 C323 1.33(3) . ?
N307 Zn42 2.06(2) . ?
N306 C318 1.33(3) . ?
N306 C314 1.35(4) . ?
N306 Zn42 2.08(2) . ?
C368 H368 0.9500 . ?
C368 C369 1.32(3) . ?
C321 C324 1.43(3) . ?
C321 C322 1.42(3) . ?
C321 C320 1.46(3) . ?
C326 C334 1.49(3) . ?
C349 H349 0.9500 . ?
C349 C348 1.34(3) . ?
C349 C345 1.37(3) . ?
C348 H348 0.9500 . ?
C345 C346 1.35(3) . ?
C381 C385 1.39(4) . ?
C381 C382 1.40(4) . ?
N331 C395 1.37(3) . ?
N331 C391 1.29(3) . ?
N331 Zn38 2.06(2) . ?
N331 Zn58 2.45(9) . ?
N313 C337 1.31(4) . ?
N313 C341 1.23(4) . ?
N313 Zn44 2.04(3) . ?
C355 H355 0.9500 . ?
C355 C356 1.40(3) . ?
N329 C384 1.32(3) . ?
N329 C383 1.27(5) . ?
N329 Zn49 1.84(5) 6_576 ?
C399 C397 1.47(3) . ?
C399 C403 1.35(3) . ?
C399 C400 1.38(3) . ?
N304 C308 1.31(3) . ?
N304 C307 1.36(4) . ?
C363 C361 1.45(3) . ?
C363 C367 1.36(3) . ?
C354 H354 0.9500 . ?
C354 C353 1.38(3) . ?
C327 C325 1.46(3) . ?
C327 C328 1.34(3) . ?
C327 C331 1.39(3) . ?
C375 C378 1.49(4) . ?
C375 C376 1.37(4) . ?
C375 C374 1.30(4) . ?
C353 H353 0.9500 . ?
C353 C352 1.32(3) . ?
N303 C306 1.33(3) . ?
N303 C307 1.29(4) . ?
C332 H332 0.9500 . ?
C332 C333 1.43(3) . ?
C393 C392 1.38(3) . ?
C393 C394 1.41(3) . ?
C393 C396 1.45(3) . ?
C308 C316 1.47(3) . ?
C406 C398 1.50(3) . ?
C406 C405 1.37(3) . ?
C406 C407 1.37(3) . ?
C303 C306 1.51(4) . ?
C303 C304 1.42(4) . ?
C303 C302 1.36(4) . ?
O3A C12A 1.37(3) . ?
O3A C15A 1.44(3) . ?
C390 H390 0.9500 . ?
C390 C389 1.37(3) . ?
C389 H389 0.9500 . ?
C372 H372 0.9500 . ?
C372 C371 1.40(3) . ?
C342 C339 1.56(4) . ?
C371 H371 0.9500 . ?
C316 C317 1.32(4) . ?
C316 C315 1.41(3) . ?
C404 H404 0.9500 . ?
C404 C405 1.39(3) . ?
C395 H395 0.9500 . ?
C395 C394 1.30(3) . ?
C392 H392 0.9500 . ?
C392 C391 1.39(3) . ?
C387 H387 0.9500 . ?
C387 C386 1.37(4) . ?
C394 H394 0.9500 . ?
N305 C312 1.30(4) . ?
N305 C311 1.37(5) . ?
N305 Zn43 2.13(4) 6_556 ?
N305 Zn53 2.43(6) 6_556 ?
C369 H369 0.9500 . ?
C384 H384 0.9500 . ?
C384 C385 1.35(3) . ?
O2A C8A 1.37(3) . ?
O2A C14A 1.44(3) . ?
C367 H367 0.9500 . ?
C367 C366 1.36(3) . ?
C356 H356 0.9500 . ?
C319 H319 0.9500 . ?
C319 C320 1.36(4) . ?
C403 H403 0.9500 . ?
C403 C402 1.41(3) . ?
C328 H328 0.9500 . ?
C328 C329 1.41(3) . ?
C352 C351 1.42(3) . ?
C402 H402 0.9500 . ?
C385 H385 0.9500 . ?
C313 H313 0.9500 . ?
C313 C309 1.39(4) . ?
C313 C312 1.38(4) . ?
C322 H322 0.9500 . ?
C322 C323 1.37(3) . ?
C386 H386 0.9500 . ?
C334 C335 1.46(4) . ?
C334 C333 1.38(3) . ?
C401 H401 0.9500 . ?
C401 C400 1.37(3) . ?
C373 H373 0.9500 . ?
C373 C374 1.46(4) . ?
C339 C340 1.36(4) . ?
C339 C338 1.33(4) . ?
C346 H346 0.9500 . ?
C346 C347 1.41(3) . ?
C376 H376 0.9500 . ?
C376 C377 1.39(5) . ?
C5A C4A 1.392(17) . ?
C5A C6A 1.387(17) . ?
C5A C13A 1.495(18) . ?
C374 H374 0.9500 . ?
C309 C307 1.48(4) . ?
C309 C310 1.39(4) . ?
C405 H405 0.9500 . ?
C7A C4A 1.50(3) . ?
C7A C12A 1.401(17) . ?
C7A C8A 1.390(17) . ?
C358 H358 0.9500 . ?
C358 C359 1.37(3) . ?
C391 H391 0.9500 . ?
C329 H329 0.9500 . ?
C4A C3A 1.388(17) . ?
C323 H323 0.9500 . ?
C3A H3A 0.9500 . ?
C3A C2A 1.389(17) . ?
C408 H408 0.9500 . ?
C408 C407 1.40(3) . ?
C347 H347 0.9500 . ?
C366 H366 0.9500 . ?
O1A H1A 0.8400 . ?
O1A C13A 1.415(18) . ?
C400 H400 0.9500 . ?
C336 H336 0.9500 . ?
C336 C335 1.37(3) . ?
C330 H330 0.9500 . ?
C330 C331 1.45(4) . ?
C359 H359 0.9500 . ?
C318 H318 0.9500 . ?
C318 C317 1.37(4) . ?
C335 H335 0.9500 . ?
C317 H317 0.9500 . ?
C331 H331 0.9500 . ?
C1A H1AA 0.9500 . ?
C1A C6A 1.385(17) . ?
C1A C2A 1.384(17) . ?
C12A C11A 1.392(17) . ?
C382 H382 0.9500 . ?
C382 C383 1.43(4) . ?
C333 H333 0.9500 . ?
C320 H320 0.9500 . ?
C6A H6A 0.9500 . ?
C312 H312 0.9500 . ?
C377 H377 0.9500 . ?
C301 H301 0.9500 . ?
C301 C302 1.39(5) . ?
C383 H383 0.9500 . ?
C383 Zn49 2.35(6) 6_576 ?
C340 H340 0.9500 . ?
C340 C341 1.48(5) . ?
C350 H350 0.9500 . ?
C350 C351 1.41(4) . ?
C407 H407 0.9500 . ?
C304 H304 0.9500 . ?
C304 C305 1.49(5) . ?
C8A C9A 1.392(17) . ?
C11A H11A 0.9500 . ?
C11A C10A 1.384(18) . ?
C314 H314 0.9500 . ?
C314 C315 1.35(4) . ?
C310 H310 0.9500 . ?
C310 C311 1.44(4) . ?
C337 H337 0.9500 . ?
C337 C338 1.37(5) . ?
C338 H338 0.9500 . ?
C305 H305 0.9500 . ?
C2A H2A 0.9500 . ?
C351 H351 0.9500 . ?
C315 H315 0.9500 . ?
C311 H311 0.9500 . ?
C311 Zn53 2.55(6) 6_556 ?
C302 H302 0.9500 . ?
C9A H9A 0.9500 . ?
C9A C10A 1.387(18) . ?
C14A H14A 0.9800 . ?
C14A H14B 0.9800 . ?
C14A H14C 0.9799 . ?
C10A H10A 0.9500 . ?
C341 H341 0.9500 . ?
C15A H15A 0.9799 . ?
C15A H15B 0.9800 . ?
C15A H15C 0.9801 . ?
C13A H13A 0.9900 . ?
C13A H13B 0.9900 . ?
I315 Zn38 2.513(10) . ?
Zn38 I316 2.543(11) . ?
I309 Zn35 2.517(4) . ?
Zn35 I310 2.542(5) . ?
I403 Zn42 2.530(12) . ?
Zn42 I404 2.513(13) . ?
I515 Zn58 2.56(12) . ?
I516 Zn58 1.89(13) . ?
I407 Zn44 2.524(14) . ?
Zn44 I408 2.545(16) . ?
I405 Zn43 2.520(15) . ?
Zn43 I406 2.532(16) . ?
I505 Zn53 2.45(5) . ?
I506 Zn53 2.55(5) . ?
I418 Zn49 2.41(5) . ?
I417 Zn49 2.58(5) . ?
I401 Zn41 2.516(18) . ?
Zn41 I402 2.548(19) . ?
I411 Zn46 2.538(13) . ?
Zn46 I412 2.519(14) . ?
I511 Zn56 2.58(15) . ?
I512 Zn56 2.42(16) . ?
I414 Zn47 2.565(19) . ?
Zn47 I413 2.519(18) . ?
Zn57 I514 2.48(5) . ?
Zn57 I513 2.45(5) . ?
C4B C5B 1.388(19) . ?
C4B C3B 1.39(2) . ?
C4B C7B 1.50(2) . ?
C5B C6B 1.385(19) . ?
C5B C13B 1.507(19) . ?
C2B H2B 0.9500 . ?
C2B C3B 1.39(2) . ?
C2B C1B 1.39(2) . ?
C6B H6B 0.9500 . ?
C6B C1B 1.389(19) . ?
C3B H3B 0.9500 . ?
C1B H1B 0.9500 . ?
C7B C12B 1.389(19) . ?
C7B C8B 1.386(19) . ?
C10B H10B 0.9500 . ?
C10B C9B 1.387(19) . ?
C10B C11B 1.388(19) . ?
C13B H13C 0.9900 . ?
C13B H13D 0.9900 . ?
C13B O1B 1.43(2) . ?
C9B H9B 0.9500 . ?
C9B C8B 1.387(19) . ?
C12B C11B 1.388(19) . ?
C12B O3B 1.37(2) . ?
C11B H11B 0.9500 . ?
O1B H1BA 0.8400 . ?
O3B C15B 1.43(2) . ?
O2B C8B 1.37(2) . ?
O2B C14B 1.43(2) . ?
C802 H80A 0.9900 . ?
C802 H80B 0.9900 . ?
C802 C803 1.540(13) . ?
C802 C801 1.541(13) . ?
C803 H80C 0.9900 . ?
C803 H80D 0.9900 . ?
C803 C804 1.541(13) . ?
C804 H80E 0.9900 . ?
C804 H80F 0.9900 . ?
C804 C805 1.543(13) . ?
C805 H80G 0.9900 . ?
C805 H80H 0.9900 . ?
C805 C806 1.538(13) . ?
C806 H80I 0.9900 . ?
C806 H80J 0.9900 . ?
C806 C801 1.541(13) . ?
C801 H80K 0.9900 . ?
C801 H80L 0.9900 . ?
C824 H82A 0.9900 . ?
C824 H82B 0.9900 . ?
C824 C819 1.538(13) . ?
C824 C823 1.536(13) . ?
C819 H81A 0.9900 . ?
C819 H81B 0.9900 . ?
C819 C820 1.540(13) . ?
C820 H82C 0.9900 . ?
C820 H82D 0.9900 . ?
C820 C821 1.538(13) . ?
C821 H82E 0.9900 . ?
C821 H82F 0.9900 . ?
C821 C822 1.534(13) . ?
C822 H82G 0.9900 . ?
C822 H82H 0.9900 . ?
C822 C823 1.536(13) . ?
C823 H82I 0.9900 . ?
C823 H82J 0.9900 . ?
C15B H15D 0.9799 . ?
C15B H15E 0.9800 . ?
C15B H15F 0.9800 . ?
C818 H81C 0.9900 . ?
C818 H81D 0.9900 . ?
C818 C817 1.535(13) . ?
C818 C813 1.538(13) . ?
C817 H81E 0.9900 . ?
C817 H81F 0.9900 . ?
C817 C816 1.539(13) . ?
C816 H81G 0.9900 . ?
C816 H81H 0.9900 . ?
C816 C815 1.541(13) . ?
C815 H81I 0.9900 . ?
C815 H81J 0.9900 . ?
C815 C814 1.543(13) . ?
C814 H81K 0.9900 . ?
C814 H81L 0.9900 . ?
C814 C813 1.537(13) . ?
C813 H81M 0.9900 . ?
C813 H81N 0.9900 . ?
C810 H81O 0.9900 . ?
C810 H81P 0.9900 . ?
C810 C811 1.536(13) . ?
C810 C809 1.533(13) . ?
C811 H81Q 0.9900 . ?
C811 H81R 0.9900 . ?
C811 C812 1.536(13) . ?
C812 H81S 0.9900 . ?
C812 H81T 0.9900 . ?
C812 C807 1.538(13) . ?
C807 H80M 0.9900 . ?
C807 H80N 0.9900 . ?
C807 C808 1.536(13) . ?
C808 H80O 0.9900 . ?
C808 H80P 0.9900 . ?
C808 C809 1.533(13) . ?
C809 H80Q 0.9900 . ?
C809 H80R 0.9900 . ?
C14B H14D 0.9799 . ?
C14B H14E 0.9801 . ?
C14B H14F 0.9800 . ?

loop_
_geom_torsion_atom_site_label_1
_geom_torsion_atom_site_label_2
_geom_torsion_atom_site_label_3
_geom_torsion_atom_site_label_4
_geom_torsion
_geom_torsion_site_symmetry_1
_geom_torsion_site_symmetry_2
_geom_torsion_site_symmetry_3
_geom_torsion_site_symmetry_4
_geom_torsion_publ_flag
I314 Zn37 N325 C373 -126.8(17) . . . . ?
I314 Zn37 N325 C377 63(3) . . . . ?
I313 Zn37 N325 C373 4.6(19) . . . . ?
I313 Zn37 N325 C377 -165(3) . . . . ?
Zn36 N317 C348 C349 -174.0(16) 6_566 . . . ?
Zn36 N317 C347 C346 177.1(19) 6_566 . . . ?
Zn36 N323 C365 C364 -172(2) . . . . ?
Zn36 N323 C366 C367 176(2) . . . . ?
Zn39 N336 C404 C405 -171(2) . . . . ?
Zn39 N336 C408 C407 169(3) . . . . ?
Zn39 N329 C384 C385 -173(2) 6_576 . . . ?
Zn39 N329 C383 C382 174(2) 6_576 . . . ?
Zn48 N330 C390 C389 -173.2(19) . . . . ?
Zn48 N330 C386 C387 173(2) . . . . ?
Zn48 N331 C395 C394 170(3) . . . . ?
Zn48 N331 C391 C392 -171(3) . . . . ?
Zn37 N324 C368 C369 178(3) . . . . ?
Zn37 N324 C372 C371 -179(2) . . . . ?
Zn37 N325 C373 C374 178(2) . . . . ?
Zn37 N325 C377 C376 179(3) . . . . ?
Zn32 N307 C319 C320 174(3) . . . . ?
Zn32 N307 C323 C322 -174(3) . . . . ?
Zn32 N306 C318 C317 180(2) . . . . ?
Zn32 N306 C314 C315 -176(4) . . . . ?
Zn31 N335 C402 C403 177(2) 3_464 . . . ?
Zn31 N335 C401 C400 -180(3) 3_464 . . . ?
Zn31 N301 C301 C302 171(3) . . . . ?
Zn31 N301 C305 C304 -177(3) . . . . ?
Zn33 N311 C329 C328 -169(2) . . . . ?
Zn33 N311 C330 C331 169(3) . . . . ?
Zn33 N305 C312 C313 -174.7(19) 6_556 . . . ?
Zn33 N305 C311 C310 172(3) 6_556 . . . ?
Zn34 N312 C332 C333 177(2) . . . . ?
Zn34 N312 C336 C335 -179(100) . . . . ?
Zn34 N313 C337 C338 175(4) . . . . ?
Zn34 N313 C341 C340 -175(4) . . . . ?
N327 C379 C381 C385 180(2) . . . . ?
N327 C379 C381 C382 -5(3) . . . . ?
N324 Zn37 N325 C373 123.3(17) . . . . ?
N324 Zn37 N325 C377 -46(3) . . . . ?
N324 C368 C369 C370 3(5) . . . . ?
N324 C372 C371 C370 -1(5) . . . . ?
N315 C343 C345 C349 167.9(19) . . . . ?
N315 C343 C345 C346 -16(3) . . . . ?
N315 C342 C339 C340 -167(3) . . . . ?
N315 C342 C339 C338 23(4) . . . . ?
N336 C404 C405 C406 4(5) . . . . ?
N336 C408 C407 C406 0(6) . . . . ?
N323 C365 C364 C363 -5(5) . . . . ?
N318 C354 C353 C352 -3(4) . . . . ?
N318 C350 C351 C352 -4(6) . . . . ?
N328 C379 C381 C385 3(3) . . . . ?
N328 C379 C381 C382 178(2) . . . . ?
N335 C401 C400 C399 3(5) . . . . ?
N316 C343 C345 C349 -10(3) . . . . ?
N316 C343 C345 C346 167(2) . . . . ?
N316 C344 C352 C353 -25(3) . . . . ?
N316 C344 C352 C351 152(3) . . . . ?
N310 C326 C334 C335 15(4) . . . . ?
N310 C326 C334 C333 -173(3) . . . . ?
N314 C344 C352 C353 159(2) . . . . ?
N314 C344 C352 C351 -25(4) . . . . ?
N314 C342 C339 C340 8(4) . . . . ?
N314 C342 C339 C338 -162(3) . . . . ?
N325 C373 C374 C375 7(4) . . . . ?
N311 C330 C331 C327 2(6) . . . . ?
N319 C355 C356 C357 0(5) . . . . ?
C357 C358 C359 N319 0(5) . . . . ?
C343 N315 C342 N314 3(3) . . . . ?
C343 N315 C342 C339 178.0(16) . . . . ?
C343 N316 C344 N314 1(3) . . . . ?
C343 N316 C344 C352 -175.8(19) . . . . ?
C343 C345 C346 C347 -171(2) . . . . ?
N330 C390 C389 C388 0(4) . . . . ?
N302 C308 C316 C317 164(3) . . . . ?
N302 C308 C316 C315 -17(4) . . . . ?
N301 C301 C302 C303 3(7) . . . . ?
C388 C387 C386 N330 0(4) . . . . ?
N312 C332 C333 C334 8(5) . . . . ?
N312 C336 C335 C334 -3(6) . . . . ?
N308 C326 C334 C335 -175(3) . . . . ?
N308 C326 C334 C333 -3(5) . . . . ?
C379 N327 C378 N326 -7(3) . . . . ?
C379 N327 C378 C375 -175(2) . . . . ?
C379 N328 C380 N326 1(3) . . . . ?
C379 N328 C380 C388 -174.5(17) . . . . ?
C379 C381 C385 C384 172(2) . . . . ?
C379 C381 C382 C383 -172(2) . . . . ?
C365 N323 C366 C367 1(5) . . . . ?
C365 C364 C363 C361 -177(3) . . . . ?
C365 C364 C363 C367 5(4) . . . . ?
C360 N320 C362 N322 6(4) . . . . ?
C360 N320 C362 C370 -172(2) . . . . ?
C360 N321 C361 N322 1(4) . . . . ?
C360 N321 C361 C363 177(2) . . . . ?
C360 C357 C356 C355 177(2) . . . . ?
C360 C357 C358 C359 -177(3) . . . . ?
C364 C363 C361 N322 176(3) . . . . ?
C364 C363 C361 N321 -1(4) . . . . ?
C364 C363 C367 C366 -2(5) . . . . ?
C344 N316 C343 N315 -2(3) . . . . ?
C344 N316 C343 C345 175.6(17) . . . . ?
C344 N314 C342 N315 -4(3) . . . . ?
C344 N314 C342 C339 -178.9(19) . . . . ?
C344 C352 C351 C350 -176(3) . . . . ?
N307 C319 C320 C321 5(5) . . . . ?
N306 C318 C317 C316 -4(5) . . . . ?
N306 C314 C315 C316 -5(8) . . . . ?
C368 N324 C372 C371 1(5) . . . . ?
C321 C322 C323 N307 -4(5) . . . . ?
C326 N310 C325 N309 4(4) . . . . ?
C326 N310 C325 C327 -179(2) . . . . ?
C326 N308 C324 N309 2(4) . . . . ?
C326 N308 C324 C321 -179(2) . . . . ?
C326 C334 C335 C336 180(3) . . . . ?
C326 C334 C333 C332 178(3) . . . . ?
C349 C345 C346 C347 5(4) . . . . ?
C348 N317 C347 C346 -2(4) . . . . ?
C348 C349 C345 C343 174(2) . . . . ?
C348 C349 C345 C346 -2(3) . . . . ?
C345 C349 C348 N317 -3(3) . . . . ?
C345 C346 C347 N317 -3(4) . . . . ?
C381 C382 C383 N329 -5(5) . . . . ?
N331 C395 C394 C393 9(5) . . . . ?
N313 C337 C338 C339 -7(8) . . . . ?
C355 N319 C359 C358 -2(5) . . . . ?
N329 C384 C385 C381 4(4) . . . . ?
C399 C403 C402 N335 3(5) . . . . ?
N304 C308 C316 C317 -12(4) . . . . ?
N304 C308 C316 C315 167(3) . . . . ?
C397 N333 C396 N332 4(5) . . . . ?
C397 N333 C396 C393 -175(3) . . . . ?
C397 N334 C398 N332 -2(4) . . . . ?
C397 N334 C398 C406 -176(2) . . . . ?
C397 C399 C403 C402 180(3) . . . . ?
C397 C399 C400 C401 178(3) . . . . ?
C363 C367 C366 N323 -1(5) . . . . ?
C362 N322 C361 N321 0(4) . . . . ?
C362 N322 C361 C363 -177(2) . . . . ?
C362 N320 C360 N321 -5(4) . . . . ?
C362 N320 C360 C357 -180(2) . . . . ?
C362 C370 C371 C372 -176(3) . . . . ?
C362 C370 C369 C368 175(3) . . . . ?
C354 N318 C350 C351 4(5) . . . . ?
C354 C353 C352 C344 179(2) . . . . ?
C354 C353 C352 C351 2(4) . . . . ?
C327 C328 C329 N311 -3(5) . . . . ?
C375 C376 C377 N325 -2(6) . . . . ?
C380 N326 C378 N327 5(3) . . . . ?
C380 N326 C378 C375 173.7(18) . . . . ?
C380 N328 C379 N327 -3(3) . . . . ?
C380 N328 C379 C381 173.5(17) . . . . ?
C380 C388 C389 C390 -180(2) . . . . ?
C380 C388 C387 C386 179(2) . . . . ?
C353 C352 C351 C350 1(5) . . . . ?
C332 N312 C336 C335 1(6) . . . . ?
C393 C392 C391 N331 -7(5) . . . . ?
C308 N302 C306 N303 -1(4) . . . . ?
C308 N302 C306 C303 178(2) . . . . ?
C308 N304 C307 N303 -2(4) . . . . ?
C308 N304 C307 C309 170(2) . . . . ?
C308 C316 C317 C318 178(3) . . . . ?
C308 C316 C315 C314 -173(4) . . . . ?
C303 C304 C305 N301 9(6) . . . . ?
O3A C12A C11A C10A -180(3) . . . . ?
C390 N330 C386 C387 -7(4) . . . . ?
C389 C388 C380 N326 -177.4(19) . . . . ?
C389 C388 C380 N328 -2(3) . . . . ?
C389 C388 C387 C386 7(3) . . . . ?
C372 N324 C368 C369 -2(5) . . . . ?
C342 N315 C343 N316 0(3) . . . . ?
C342 N315 C343 C345 -177.3(16) . . . . ?
C342 N314 C344 N316 2(3) . . . . ?
C342 N314 C344 C352 178(2) . . . . ?
C342 C339 C340 C341 -176(3) . . . . ?
C342 C339 C338 C337 178(4) . . . . ?
C306 N302 C308 N304 -6(4) . . . . ?
C306 N302 C308 C316 178(2) . . . . ?
C306 N303 C307 N304 -4(4) . . . . ?
C306 N303 C307 C309 -175(2) . . . . ?
C306 C303 C304 C305 175(3) . . . . ?
C306 C303 C302 C301 179(4) . . . . ?
C378 N327 C379 N328 5(3) . . . . ?
C378 N327 C379 C381 -170.6(19) . . . . ?
C378 N326 C380 N328 -2(3) . . . . ?
C378 N326 C380 C388 173.3(18) . . . . ?
C378 C375 C376 C377 175(3) . . . . ?
C378 C375 C374 C373 -178(2) . . . . ?
C371 C370 C362 N322 13(4) . . . . ?
C371 C370 C362 N320 -169(2) . . . . ?
C371 C370 C369 C368 -3(4) . . . . ?
C361 N322 C362 N320 -4(4) . . . . ?
C361 N322 C362 C370 175(2) . . . . ?
C361 N321 C360 N320 2(4) . . . . ?
C361 N321 C360 C357 177(2) . . . . ?
C361 C363 C367 C366 180(3) . . . . ?
C404 N336 C408 C407 4(6) . . . . ?
C395 N331 C391 C392 10(5) . . . . ?
C398 N332 C396 N333 -6(4) . . . . ?
C398 N332 C396 C393 174(2) . . . . ?
C398 N334 C397 N333 0(4) . . . . ?
C398 N334 C397 C399 173(2) . . . . ?
C398 C406 C405 C404 176(3) . . . . ?
C398 C406 C407 C408 -178(3) . . . . ?
C324 N309 C325 N310 -3(4) . . . . ?
C324 N309 C325 C327 180(2) . . . . ?
C324 N308 C326 N310 -1(4) . . . . ?
C324 N308 C326 C334 -169(2) . . . . ?
C324 C321 C322 C323 -178(3) . . . . ?
C324 C321 C320 C319 177(3) . . . . ?
C325 N310 C326 N308 -2(4) . . . . ?
C325 N310 C326 C334 167(2) . . . . ?
C325 N309 C324 N308 -1(4) . . . . ?
C325 N309 C324 C321 -179(2) . . . . ?
C325 C327 C328 C329 -178(3) . . . . ?
C325 C327 C331 C330 179(3) . . . . ?
C392 C393 C394 C395 -5(5) . . . . ?
C392 C393 C396 N333 1(5) . . . . ?
C392 C393 C396 N332 -178(3) . . . . ?
C387 C388 C380 N326 10(3) . . . . ?
C387 C388 C380 N328 -174(2) . . . . ?
C387 C388 C389 C390 -8(3) . . . . ?
C394 C393 C392 C391 4(5) . . . . ?
C394 C393 C396 N333 179(3) . . . . ?
C394 C393 C396 N332 0(4) . . . . ?
C369 C370 C362 N322 -165(3) . . . . ?
C369 C370 C362 N320 14(4) . . . . ?
C369 C370 C371 C372 2(4) . . . . ?
C384 N329 C383 C382 5(4) . . . . ?
C384 N329 C383 Zn49 -176(3) . . . 6_576 ?
O2A C8A C9A C10A 179(3) . . . . ?
C367 C363 C361 N322 -5(4) . . . . ?
C367 C363 C361 N321 178(3) . . . . ?
C356 C357 C360 N320 -175(2) . . . . ?
C356 C357 C360 N321 10(3) . . . . ?
C356 C357 C358 C359 2(4) . . . . ?
C319 N307 C323 C322 1(5) . . . . ?
C403 C399 C397 N333 -175(3) . . . . ?
C403 C399 C397 N334 12(4) . . . . ?
C403 C399 C400 C401 -2(5) . . . . ?
C328 C327 C325 N310 -177(3) . . . . ?
C328 C327 C325 N309 0(4) . . . . ?
C328 C327 C331 C330 -1(5) . . . . ?
C396 N333 C397 N334 -1(4) . . . . ?
C396 N333 C397 C399 -174(3) . . . . ?
C396 N332 C398 N334 4(4) . . . . ?
C396 N332 C398 C406 178(2) . . . . ?
C396 C393 C392 C391 -179(3) . . . . ?
C396 C393 C394 C395 178(3) . . . . ?
C402 N335 C401 C400 0(5) . . . . ?
C385 C381 C382 C383 4(4) . . . . ?
C313 C309 C307 N304 -5(4) . . . . ?
C313 C309 C307 N303 167(3) . . . . ?
C313 C309 C310 C311 -5(5) . . . . ?
C322 C321 C324 N309 -178(2) . . . . ?
C322 C321 C324 N308 4(4) . . . . ?
C322 C321 C320 C319 -7(4) . . . . ?
C386 N330 C390 C389 7(4) . . . . ?
C401 N335 C402 C403 -2(5) . . . . ?
C373 N325 C377 C376 8(5) . . . . ?
C373 N325 Zn47 N324 111(2) . . . . ?
C373 N325 Zn47 I414 -139(2) . . . . ?
C373 N325 Zn47 I413 -5(3) . . . . ?
C339 C340 C341 N313 4(7) . . . . ?
C376 C375 C378 N327 -163(3) . . . . ?
C376 C375 C378 N326 28(4) . . . . ?
C376 C375 C374 C373 0(4) . . . . ?
C5A C4A C3A C2A 4(5) . . . . ?
C374 C375 C378 N327 15(4) . . . . ?
C374 C375 C378 N326 -154(3) . . . . ?
C374 C375 C376 C377 -3(5) . . . . ?
C309 C313 C312 N305 3(4) . . . . ?
C309 C310 C311 N305 2(6) . . . . ?
C405 C406 C398 N332 14(4) . . . . ?
C405 C406 C398 N334 -171(3) . . . . ?
C405 C406 C407 C408 -2(5) . . . . ?
C7A C4A C3A C2A -175(3) . . . . ?
C7A C12A C11A C10A 0(3) . . . . ?
C7A C8A C9A C10A -1(3) . . . . ?
C358 C357 C360 N320 5(4) . . . . ?
C358 C357 C360 N321 -171(3) . . . . ?
C358 C357 C356 C355 -2(4) . . . . ?
C391 N331 C395 C394 -11(5) . . . . ?
C329 N311 C330 C331 -4(6) . . . . ?
C4A C5A C6A C1A 0(5) . . . . ?
C4A C5A C13A O1A -160(3) . . . . ?
C4A C7A C12A O3A 3(3) . . . . ?
C4A C7A C12A C11A -178(3) . . . . ?
C4A C7A C8A O2A -2(3) . . . . ?
C4A C7A C8A C9A 178(3) . . . . ?
C4A C3A C2A C1A -4(5) . . . . ?
C323 N307 C319 C320 -2(5) . . . . ?
C408 N336 C404 C405 -6(5) . . . . ?
C347 N317 C348 C349 5(3) . . . . ?
C366 N323 C365 C364 2(4) . . . . ?
C400 C399 C397 N333 5(5) . . . . ?
C400 C399 C397 N334 -168(3) . . . . ?
C400 C399 C403 C402 0(5) . . . . ?
C336 N312 C332 C333 -3(5) . . . . ?
C330 N311 C329 C328 4(5) . . . . ?
C359 N319 C355 C356 2(5) . . . . ?
C318 N306 C314 C315 0(7) . . . . ?
C335 C334 C333 C332 -10(5) . . . . ?
C317 C316 C315 C314 6(6) . . . . ?
C331 C327 C325 N310 3(4) . . . . ?
C331 C327 C325 N309 -180(3) . . . . ?
C331 C327 C328 C329 2(5) . . . . ?
C12A C7A C4A C5A -74(4) . . . . ?
C12A C7A C4A C3A 105(3) . . . . ?
C12A C7A C8A O2A -179(3) . . . . ?
C12A C7A C8A C9A 1(3) . . . . ?
C12A C11A C10A C9A 0(3) . . . . ?
C307 N304 C308 N302 8(4) . . . . ?
C307 N304 C308 C316 -177(2) . . . . ?
C307 N303 C306 N302 5(4) . . . . ?
C307 N303 C306 C303 -174(2) . . . . ?
C307 C309 C310 C311 -176(3) . . . . ?
C382 C381 C385 C384 -3(4) . . . . ?
C333 C334 C335 C336 7(5) . . . . ?
C320 C321 C324 N309 -3(4) . . . . ?
C320 C321 C324 N308 179(3) . . . . ?
C320 C321 C322 C323 7(4) . . . . ?
C6A C5A C4A C7A 177(3) . . . . ?
C6A C5A C4A C3A -2(5) . . . . ?
C6A C5A C13A O1A 23(5) . . . . ?
C6A C1A C2A C3A 2(5) . . . . ?
C312 N305 C311 C310 4(5) . . . . ?
C312 N305 C311 Zn53 -171(3) . . . 6_556 ?
C312 C313 C309 C307 173(3) . . . . ?
C312 C313 C309 C310 3(5) . . . . ?
C377 N325 C373 C374 -10(3) . . . . ?
C377 N325 Zn47 N324 -70(2) . . . . ?
C377 N325 Zn47 I414 40(2) . . . . ?
C377 N325 Zn47 I413 174(2) . . . . ?
C301 N301 C305 C304 -8(6) . . . . ?
C383 N329 C384 C385 -5(4) . . . . ?
C340 C339 C338 C337 7(6) . . . . ?
C350 N318 C354 C353 0(4) . . . . ?
C407 C406 C398 N332 -170(3) . . . . ?
C407 C406 C398 N334 5(4) . . . . ?
C407 C406 C405 C404 0(5) . . . . ?
C304 C303 C306 N302 13(5) . . . . ?
C304 C303 C306 N303 -168(3) . . . . ?
C304 C303 C302 C301 -2(6) . . . . ?
C8A C7A C4A C5A 109(3) . . . . ?
C8A C7A C4A C3A -72(3) . . . . ?
C8A C7A C12A O3A 179(3) . . . . ?
C8A C7A C12A C11A -1(3) . . . . ?
C8A C9A C10A C11A 0.8(19) . . . . ?
C314 N306 C318 C317 4(5) . . . . ?
C310 C309 C307 N304 165(3) . . . . ?
C310 C309 C307 N303 -23(4) . . . . ?
C337 N313 C341 C340 -3(7) . . . . ?
C338 C339 C340 C341 -6(6) . . . . ?
C305 N301 C301 C302 3(6) . . . . ?
C2A C1A C6A C5A -1(5) . . . . ?
C315 C316 C317 C318 -1(4) . . . . ?
C311 N305 C312 C313 -6(4) . . . . ?
C302 C303 C306 N302 -168(4) . . . . ?
C302 C303 C306 N303 11(5) . . . . ?
C302 C303 C304 C305 -3(6) . . . . ?
C14A O2A C8A C7A -176(3) . . . . ?
C14A O2A C8A C9A 4(4) . . . . ?
C341 N313 C337 C338 5(8) . . . . ?
C15A O3A C12A C7A -178(3) . . . . ?
C15A O3A C12A C11A 2(5) . . . . ?
C13A C5A C4A C7A 0(4) . . . . ?
C13A C5A C4A C3A -179(3) . . . . ?
C13A C5A C6A C1A 177(3) . . . . ?
Zn38 N330 C390 C389 -173.0(19) . . . . ?
Zn38 N330 C386 C387 172.8(19) . . . . ?
Zn38 N331 C395 C394 167(3) . . . . ?
Zn38 N331 C391 C392 -168(3) . . . . ?
Zn35 N318 C354 C353 -177.5(16) . . . . ?
Zn35 N318 C350 C351 -179(3) . . . . ?
Zn35 N319 C355 C356 174(2) . . . . ?
Zn35 N319 C359 C358 -174(3) . . . . ?
Zn42 N307 C319 C320 171(3) . . . . ?
Zn42 N307 C323 C322 -172(3) . . . . ?
Zn42 N306 C318 C317 -178(2) . . . . ?
Zn42 N306 C314 C315 -177(4) . . . . ?
Zn58 N330 C390 C389 -179(3) . . . . ?
Zn58 N330 C386 C387 -178(4) . . . . ?
Zn58 N331 C395 C394 140(4) . . . . ?
Zn58 N331 C391 C392 -148(4) . . . . ?
Zn44 N312 C332 C333 176(3) . . . . ?
Zn44 N312 C336 C335 -178(3) . . . . ?
Zn44 N313 C337 C338 -176(4) . . . . ?
Zn44 N313 C341 C340 177(3) . . . . ?
Zn43 N311 C329 C328 -175(2) . . . . ?
Zn43 N311 C330 C331 175(3) . . . . ?
Zn43 N305 C312 C313 -174.5(19) 6_556 . . . ?
Zn43 N305 C311 C310 173(3) 6_556 . . . ?
Zn53 N311 C329 C328 155(3) . . . . ?
Zn53 N311 C330 C331 -148(3) . . . . ?
Zn53 N305 C312 C313 -166(4) 6_556 . . . ?
Zn53 N305 C311 C310 175(4) 6_556 . . . ?
Zn49 N336 C404 C405 165(3) . . . . ?
Zn49 N336 C408 C407 -167(3) . . . . ?
Zn49 N329 C384 C385 -177(4) 6_576 . . . ?
Zn49 N329 C383 C382 -179(3) 6_576 . . . ?
Zn41 N335 C402 C403 -175(2) 3_464 . . . ?
Zn41 N335 C401 C400 174(3) 3_464 . . . ?
Zn41 N301 C301 C302 -174(4) . . . . ?
Zn41 N301 C305 C304 168(3) . . . . ?
Zn46 N317 C348 C349 -174.8(16) 6_566 . . . ?
Zn46 N317 C347 C346 177.9(19) 6_566 . . . ?
Zn46 N323 C365 C364 -174(2) . . . . ?
Zn46 N323 C366 C367 178(2) . . . . ?
Zn56 N317 C348 C349 -176.3(17) 6_566 . . . ?
Zn56 N317 C347 C346 179(2) 6_566 . . . ?
Zn56 N323 C365 C364 -176(5) . . . . ?
Zn56 N323 C366 C367 178(6) . . . . ?
Zn47 N324 C368 C369 -180(3) . . . . ?
Zn47 N324 C372 C371 179(100) . . . . ?
Zn47 N325 C373 C374 169(2) . . . . ?
Zn47 N325 C377 C376 -171(3) . . . . ?
Zn57 N324 C368 C369 -165(3) . . . . ?
Zn57 N324 C372 C371 171(3) . . . . ?
Zn57 N325 C373 C374 155(3) . . . . ?
Zn57 N325 C377 C376 -163(3) . . . . ?
C4B C5B C6B C1B 0(3) . . . . ?
C4B C5B C13B O1B -155(12) . . . . ?
C4B C7B C12B C11B -170(9) . . . . ?
C4B C7B C12B O3B 10(9) . . . . ?
C4B C7B C8B C9B 170(8) . . . . ?
C4B C7B C8B O2B -9(9) . . . . ?
C5B C4B C3B C2B 0(3) . . . . ?
C5B C4B C7B C12B -83(10) . . . . ?
C5B C4B C7B C8B 106(8) . . . . ?
C5B C6B C1B C2B 0(4) . . . . ?
C6B C5B C13B O1B 24(20) . . . . ?
C3B C4B C5B C6B 0(2) . . . . ?
C3B C4B C5B C13B 179(14) . . . . ?
C3B C4B C7B C12B 99(11) . . . . ?
C3B C4B C7B C8B -72(11) . . . . ?
C3B C2B C1B C6B 0(4) . . . . ?
C1B C2B C3B C4B 0(3) . . . . ?
C7B C4B C5B C6B -178(13) . . . . ?
C7B C4B C5B C13B 1(15) . . . . ?
C7B C4B C3B C2B 178(14) . . . . ?
C7B C12B C11B C10B -1(4) . . . . ?
C7B C12B O3B C15B 168(13) . . . . ?
C10B C9B C8B C7B 0(3) . . . . ?
C10B C9B C8B O2B 180(4) . . . . ?
C13B C5B C6B C1B -179(15) . . . . ?
C9B C10B C11B C12B 1(3) . . . . ?
C12B C7B C8B C9B 0(3) . . . . ?
C12B C7B C8B O2B 180(3) . . . . ?
C11B C10B C9B C8B 0(2) . . . . ?
C11B C12B O3B C15B -13(14) . . . . ?
O3B C12B C11B C10B 180(4) . . . . ?
C8B C7B C12B C11B 1(4) . . . . ?
C8B C7B C12B O3B 180(4) . . . . ?
C802 C803 C804 C805 56(4) . . . . ?
C803 C802 C801 C806 57(5) . . . . ?
C803 C804 C805 C806 -58(4) . . . . ?
C804 C805 C806 C801 58(4) . . . . ?
C805 C806 C801 C802 -58(4) . . . . ?
C801 C802 C803 C804 -56(5) . . . . ?
C824 C819 C820 C821 57(4) . . . . ?
C819 C824 C823 C822 53(5) . . . . ?
C819 C820 C821 C822 -56(4) . . . . ?
C820 C821 C822 C823 53(5) . . . . ?
C821 C822 C823 C824 -52(5) . . . . ?
C823 C824 C819 C820 -56(5) . . . . ?
C818 C817 C816 C815 56(4) . . . . ?
C817 C818 C813 C814 53(5) . . . . ?
C817 C816 C815 C814 -59(4) . . . . ?
C816 C815 C814 C813 59(4) . . . . ?
C815 C814 C813 C818 -56(4) . . . . ?
C813 C818 C817 C816 -53(5) . . . . ?
C810 C811 C812 C807 -55(5) . . . . ?
C811 C810 C809 C808 -49(6) . . . . ?
C811 C812 C807 C808 55(5) . . . . ?
C812 C807 C808 C809 -52(5) . . . . ?
C807 C808 C809 C810 50(6) . . . . ?
C809 C810 C811 C812 51(6) . . . . ?
C14B O2B C8B C7B 149(14) . . . . ?
C14B O2B C8B C9B -31(14) . . . . ?

loop_
_exptl_oxdiff_crystal_face_indexfrac_h
_exptl_oxdiff_crystal_face_indexfrac_k
_exptl_oxdiff_crystal_face_indexfrac_l
_exptl_oxdiff_crystal_face_x
_exptl_oxdiff_crystal_face_y
_exptl_oxdiff_crystal_face_z
-0.0001 -0.0004 -0.9998 0.0051 -0.0359 -0.0095
0.0001 0.0004 0.9998 -0.0051 0.0359 0.0095
0.9993 2.0002 -0.0012 0.0028 -0.0490 0.2010
-0.9993 -2.0002 0.0012 -0.0028 0.0490 -0.2010
1.0004 0.0000 0.0001 -0.0199 0.0002 0.0023
-1.0004 -0.0000 -0.0001 0.0199 -0.0002 -0.0023
-2.0019 2.0005 0.9983 0.0573 -0.0136 0.2036
-0.9993 -2.0005 -0.9986 0.0023 0.0131 -0.2105
2.0008 -0.0003 -0.9996 -0.0346 -0.0356 -0.0049
-2.0008 0.0003 0.9996 0.0346 0.0356 0.0049
-1.0016 1.9998 -1.0012 0.0476 -0.0853 0.1869
-2.0004 -1.0008 -1.9992 0.0385 -0.0476 -0.1229
-1.0005 -0.0007 -1.9998 0.0300 -0.0721 -0.0213
-2.0003 -1.0001 0.0004 0.0284 0.0242 -0.1039
